data_7704741
loop_
_publ_author_name
'Yang, Huan'
'Gao, Guoshu'
'Chen, Wanmin'
'Wang, Li'
'Liu, Weisheng'

_publ_section_title
;
 Self-assembly of tetranuclear 3d-4f helicates as highly efficient
 catalysts for CO<sub>2</sub> cycloaddition reactions under mild
 conditions.
;
_journal_issue 29
_journal_name_full 'Dalton transactions (Cambridge, England : 2003)'
_journal_page_first 10270
_journal_page_last 10277
_journal_paper_doi 10.1039/d0dt01743d
_journal_volume 49
_journal_year 2020
_chemical_formula_moiety 'C96 H120 Gd N9 O15 Zn3, 2(C2 H3 N)'
_chemical_formula_sum 'C100 H126 Gd N11 O15 Zn3'
_chemical_formula_weight 2075.47
_space_group_crystal_system triclinic
_space_group_IT_number 2
_space_group_name_Hall '-P 1'
_space_group_name_H-M_alt 'P -1'
_atom_sites_solution_hydrogens mixed
_audit_creation_date 2019-07-26
_audit_creation_method
;
Olex2 1.2
(compiled 2018.05.29 svn.r3508 for OlexSys, GUI svn.r5506)
;
_audit_update_record
;
2019-07-26 deposited with the CCDC.	2020-06-30 downloaded from the CCDC.
;
_cell_angle_alpha 70.414(2)
_cell_angle_beta 87.940(2)
_cell_angle_gamma 85.250(2)
_cell_formula_units_Z 2
_cell_length_a 15.2301(4)
_cell_length_b 19.7361(5)
_cell_length_c 19.7667(6)
_cell_measurement_reflns_used 7736
_cell_measurement_temperature 295.42(10)
_cell_measurement_theta_max 25.3960
_cell_measurement_theta_min 3.6460
_cell_volume 5578.3(3)
_computing_cell_refinement
;
CrysAlisPro, Agilent Technologies,
Version 1.171.37.33 (release 27-03-2014 CrysAlis171 .NET)
(compiled Mar 27 2014,17:12:48)
;
_computing_data_collection
;
CrysAlisPro, Agilent Technologies,
Version 1.171.37.33 (release 27-03-2014 CrysAlis171 .NET)
(compiled Mar 27 2014,17:12:48)
;
_computing_data_reduction
;
CrysAlisPro, Agilent Technologies,
Version 1.171.37.33 (release 27-03-2014 CrysAlis171 .NET)
(compiled Mar 27 2014,17:12:48)
;
_computing_molecular_graphics 'Olex2 (Dolomanov et al., 2009)'
_computing_publication_material 'Olex2 (Dolomanov et al., 2009)'
_computing_structure_refinement 'XL (Sheldrick, 2008)'
_diffrn_ambient_environment air
_diffrn_ambient_temperature 295.42(10)
_diffrn_detector 'CCD plate'
_diffrn_detector_area_resol_mean 16.0733
_diffrn_detector_type Eos
_diffrn_measured_fraction_theta_full 0.982
_diffrn_measured_fraction_theta_max 0.982
_diffrn_measurement_details
;
#__ type_ start__ end____ width___ exp.time_
  1 omega  -21.00   40.00   1.0000   16.0000
omega____ theta____ kappa____ phi______ frames
    -       20.5854  -57.0000  -60.0000 61

#__ type_ start__ end____ width___ exp.time_
  2 omega  -20.00   23.00   1.0000   16.0000
omega____ theta____ kappa____ phi______ frames
    -      -17.1479  -99.0000 -180.0000 43

#__ type_ start__ end____ width___ exp.time_
  3 omega  -15.00   25.00   1.0000   16.0000
omega____ theta____ kappa____ phi______ frames
    -      -17.1479  -99.0000  -60.0000 40

#__ type_ start__ end____ width___ exp.time_
  4 omega  -50.00   81.00   1.0000   16.0000
omega____ theta____ kappa____ phi______ frames
    -       20.5854    0.0000 -180.0000 131

#__ type_ start__ end____ width___ exp.time_
  5 omega   18.00   57.00   1.0000   16.0000
omega____ theta____ kappa____ phi______ frames
    -       20.5854   57.0000  -90.0000 39

#__ type_ start__ end____ width___ exp.time_
  6 omega   42.00   68.00   1.0000   16.0000
omega____ theta____ kappa____ phi______ frames
    -       20.5854  178.0000   90.0000 26

#__ type_ start__ end____ width___ exp.time_
  7 omega   62.00   97.00   1.0000   16.0000
omega____ theta____ kappa____ phi______ frames
    -       20.5854  178.0000 -150.0000 35

#__ type_ start__ end____ width___ exp.time_
  8 omega  -40.00   18.00   1.0000   16.0000
omega____ theta____ kappa____ phi______ frames
    -       20.5854  -38.0000  150.0000 58
;
_diffrn_measurement_device 'four-circle diffractometer'
_diffrn_measurement_device_type 'SuperNova, Dual, Cu at zero, Eos'
_diffrn_measurement_method '\w scans'
_diffrn_orient_matrix_UB_11 0.0067688000
_diffrn_orient_matrix_UB_12 -0.0239277000
_diffrn_orient_matrix_UB_13 -0.0199542000
_diffrn_orient_matrix_UB_21 -0.0105696000
_diffrn_orient_matrix_UB_22 -0.0291879000
_diffrn_orient_matrix_UB_23 0.0308933000
_diffrn_orient_matrix_UB_31 -0.0450176000
_diffrn_orient_matrix_UB_32 0.0062398000
_diffrn_orient_matrix_UB_33 -0.0099089000
_diffrn_radiation_monochromator mirror
_diffrn_radiation_probe x-ray
_diffrn_radiation_type MoK\a
_diffrn_radiation_wavelength 0.710
_diffrn_reflns_av_R_equivalents 0.0528
_diffrn_reflns_av_unetI/netI 0.0923
_diffrn_reflns_Laue_measured_fraction_full 0.982
_diffrn_reflns_Laue_measured_fraction_max 0.982
_diffrn_reflns_limit_h_max 18
_diffrn_reflns_limit_h_min -18
_diffrn_reflns_limit_k_max 23
_diffrn_reflns_limit_k_min -23
_diffrn_reflns_limit_l_max 22
_diffrn_reflns_limit_l_min -23
_diffrn_reflns_number 39536
_diffrn_reflns_point_group_measured_fraction_full 0.982
_diffrn_reflns_point_group_measured_fraction_max 0.982
_diffrn_reflns_theta_full 25.010
_diffrn_reflns_theta_max 25.010
_diffrn_reflns_theta_min 3.321
_diffrn_source 'SuperNova (Mo) X-ray Source'
_exptl_absorpt_coefficient_mu 1.284
_exptl_absorpt_correction_T_max 1.00000
_exptl_absorpt_correction_T_min 0.98143
_exptl_absorpt_correction_type multi-scan
_exptl_absorpt_process_details
;
CrysAlisPro, Agilent Technologies,
Version 1.171.37.33 (release 27-03-2014 CrysAlis171 .NET)
(compiled Mar 27 2014,17:12:48)
Empirical absorption correction using spherical harmonics,
 implemented in SCALE3 ABSPACK scaling algorithm.
;
_exptl_crystal_density_diffrn 1.236
_exptl_crystal_F_000 2154
_refine_diff_density_max 1.183
_refine_diff_density_min -0.961
_refine_diff_density_rms 0.100
_refine_ls_extinction_method none
_refine_ls_goodness_of_fit_ref 1.046
_refine_ls_hydrogen_treatment mixed
_refine_ls_matrix_type full
_refine_ls_number_parameters 1218
_refine_ls_number_reflns 19376
_refine_ls_number_restraints 180
_refine_ls_restrained_S_all 1.057
_refine_ls_R_factor_all 0.0852
_refine_ls_R_factor_gt 0.0545
_refine_ls_shift/su_max 0.001
_refine_ls_shift/su_mean 0.000
_refine_ls_structure_factor_coef Fsqd
_refine_ls_weighting_details 'w=1/[\s^2^(Fo^2^)+(0.0451P)^2^+5.6810P] where P=(Fo^2^+2Fc^2^)/3'
_refine_ls_weighting_scheme calc
_refine_ls_wR_factor_gt 0.1174
_refine_ls_wR_factor_ref 0.1387
_reflns_Friedel_coverage 0.000
_reflns_number_gt 13785
_reflns_number_total 19376
_reflns_threshold_expression 'I > 2\s(I)'
_cod_data_source_file d0dt01743d2.cif
_cod_data_source_block wanglil1zngd
_cod_depositor_comments 'Adding full bibliography for 7704739--7704741.cif.'
_cod_database_code 7704741
_shelx_shelxl_version_number 2018/3
_shelx_space_group_comment
;
The symmetry employed for this shelxl refinement is uniquely defined
by the following loop, which should always be used as a source of
symmetry information in preference to the above space-group names.
They are only intended as comments.
;
_reflns_odcompleteness_completeness 98.16
_reflns_odcompleteness_iscentric 1
_reflns_odcompleteness_theta 26.32
_olex2_refinement_description
;
1. Fixed Uiso
 At 1.2 times of:
  All C(H) groups, All C(H,H) groups, All C(H,H,H,H) groups, All N(H) groups
 At 1.5 times of:
  All C(H,H,H) groups
2. Uiso/Uaniso restraints and constraints
C68 \\sim C65 \\sim C67 \\sim C66 \\sim C61 \\sim C60 \\sim C62: within 3.8A
with sigma of 0.005 and sigma for terminal atoms of 0.005
Uanis(C65) \\sim Ueq, Uanis(C66) \\sim Ueq: with sigma of 0.01 and sigma for
terminal atoms of 0.02
Uanis(N10) \\sim Ueq, Uanis(N11) \\sim Ueq: with sigma of 0.01 and sigma for
terminal atoms of 0.02
Uanis(O15) \\sim Ueq: with sigma of 0.01 and sigma for terminal atoms of 0.02
Uanis(C97) \\sim Ueq: with sigma of 0.01 and sigma for terminal atoms of 0.02
Uanis(C68) \\sim Ueq, Uanis(C44) \\sim Ueq, Uanis(C61) \\sim Ueq: with sigma of
0.01 and sigma for terminal atoms of 0.02
Uanis(N9) \\sim Ueq: with sigma of 0.005 and sigma for terminal atoms of 0.005
3. Others
 Fixed Sof: N1B(0.5) H1B(0.5) C8B(0.5) H8BA(0.5) H8BB(0.5) H9AA(0.5) H9AB(0.5)
 H9BC(0.5) H9BD(0.5) N1A(0.5) H1A(0.5) C8A(0.5) H8AA(0.5) H8AB(0.5)
4.a Secondary CH2 refined with riding coordinates:
 C80(H80A,H80B), C57(H57A,H57B), C81(H81A,H81B), C33(H33A,H33B), C56(H56A,
 H56B), C8B(H8BA,H8BB), C32(H32A,H32B), C9(H9AA,H9AB), C9(H9BC,H9BD), C8A(H8AA,
 H8AB)
4.b Aromatic/amide H refined with riding coordinates:
 C29(H29), N3(H3), C50(H50), C28(H28), N7(H7), C12(H12), C75(H75), C36(H36),
 C60(H60), C52(H52), C76(H76), C27(H27), C53(H53), C4(H4), N5(H5), C2(H2),
 C14(H14), C51(H51), C5(H5A), C26(H26), C34(H34), C77(H77), C58(H58), C84(H84),
 C38(H38), C3(H3A), C74(H74), C10(H10), C62(H62), C86(H86), N1A(H1A), C82(H82)
4.c Idealised Me refined as rotating group:
 C67(H67A,H67B,H67C), C96(H96A,H96B,H96C), C23(H23A,H23B,H23C), C18(H18A,H18B,
 H18C), C48(H48A,H48B,H48C), C91(H91A,H91B,H91C), C92(H92A,H92B,H92C), C46(H46A,
 H46B,H46C), C70(H70A,H70B,H70C), C90(H90A,H90B,H90C), C19(H19A,H19B,H19C),
 C24(H24A,H24B,H24C), C94(H94A,H94B,H94C), C42(H42A,H42B,H42C), C44(H44A,H44B,
 H44C), C47(H47A,H47B,H47C), C22(H22A,H22B,H22C), C100(H10A,H10B,H10C),
 C72(H72A,H72B,H72C), C20(H20A,H20B,H20C), C95(H95A,H95B,H95C), C71(H71A,H71B,
 H71C), C43(H43A,H43B,H43C), C66(H66A,H66B,H66C), C98(H98A,H98B,H98C), C68(H68A,
 H68B,H68C)
;
_platon_squeeze_void_probe_radius 1.20
_olex2_submission_special_instructions 'No special instructions were received'

loop_
_space_group_symop_operation_xyz
'x, y, z'
'-x, -y, -z'

loop_
_atom_site_label
_atom_site_type_symbol
_atom_site_fract_x
_atom_site_fract_y
_atom_site_fract_z
_atom_site_U_iso_or_equiv
_atom_site_adp_type
_atom_site_occupancy
_atom_site_site_symmetry_order
_atom_site_calc_flag
_atom_site_refinement_flags_posn
_atom_site_refinement_flags_adp
_atom_site_refinement_flags_occupancy
_atom_site_disorder_assembly
_atom_site_disorder_group
Gd1 Gd -0.09664(2) 0.77106(2) 0.26943(2) 0.02547(9) Uani 1 1 d . . . . .
Zn1 Zn -0.07139(4) 0.74013(3) 0.44392(3) 0.02862(16) Uani 1 1 d . . . . .
Zn2 Zn -0.17803(4) 0.81462(3) 0.10478(3) 0.03182(16) Uani 1 1 d . . . . .
Zn3 Zn 0.32150(4) 0.67820(3) 0.19830(4) 0.03975(18) Uani 1 1 d . . . . .
C67 C 0.2660(7) 0.3917(5) -0.0026(6) 0.1170(18) Uani 1 1 d . U . . .
H67A H 0.323556 0.369234 0.012571 0.175 Uiso 1 1 calc GR . . . .
H67B H 0.248506 0.379406 -0.042995 0.175 Uiso 1 1 calc GR . . . .
H67C H 0.224596 0.375103 0.036071 0.175 Uiso 1 1 calc GR . . . .
C96 C 0.4939(5) 0.9762(4) 0.1194(4) 0.067(2) Uani 1 1 d . . . . .
H96A H 0.554462 0.957750 0.125561 0.101 Uiso 1 1 calc GR . . . .
H96B H 0.478700 1.001172 0.152831 0.101 Uiso 1 1 calc GR . . . .
H96C H 0.485286 1.008850 0.071298 0.101 Uiso 1 1 calc GR . . . .
C29 C -0.2478(4) 1.0366(3) 0.1996(3) 0.0452(16) Uani 1 1 d . . . . .
H29 H -0.250494 1.058344 0.234768 0.054 Uiso 1 1 calc R . . . .
N3 N -0.1588(3) 0.9652(2) 0.3323(3) 0.0388(12) Uani 1 1 d . . . . .
H3 H -0.175000 1.010403 0.319894 0.047 Uiso 1 1 calc R . . . .
O6 O -0.0147(2) 0.67092(19) 0.52528(19) 0.0319(9) Uani 1 1 d . . . . .
O3 O -0.1467(2) 0.8646(2) 0.0075(2) 0.0351(9) Uani 1 1 d . . . . .
O8 O 0.0226(2) 0.83247(19) 0.21171(19) 0.0307(9) Uani 1 1 d . . . . .
C23 C -0.0710(4) 0.9955(3) -0.0915(3) 0.0432(15) Uani 1 1 d . . . . .
H23A H -0.116656 1.030982 -0.115676 0.065 Uiso 1 1 calc GR . . . .
H23B H -0.016181 1.017679 -0.096875 0.065 Uiso 1 1 calc GR . . . .
H23C H -0.085615 0.975781 -0.041414 0.065 Uiso 1 1 calc GR . . . .
O12 O 0.3454(2) 0.78073(19) 0.1888(2) 0.0332(9) Uani 1 1 d . . . . .
C18 C -0.2655(4) 0.8522(3) -0.2947(3) 0.0523(18) Uani 1 1 d . . . . .
H18A H -0.293676 0.860926 -0.339874 0.078 Uiso 1 1 calc GR . . . .
H18B H -0.256291 0.801191 -0.270449 0.078 Uiso 1 1 calc GR . . . .
H18C H -0.209839 0.873251 -0.303010 0.078 Uiso 1 1 calc GR . . . .
C50 C 0.1193(4) 0.7991(3) 0.4246(3) 0.0377(14) Uani 1 1 d . . . . .
H50 H 0.088547 0.779631 0.467356 0.045 Uiso 1 1 calc R . . . .
O7 O 0.0050(2) 0.77338(18) 0.35974(18) 0.0285(8) Uani 1 1 d . . . . .
C28 C -0.2821(4) 1.0751(3) 0.1327(4) 0.0520(18) Uani 1 1 d . . . . .
H28 H -0.307605 1.121763 0.123124 0.062 Uiso 1 1 calc R . . . .
C80 C 0.1541(3) 0.6166(3) 0.3449(3) 0.0321(13) Uani 1 1 d . . . . .
H80A H 0.125309 0.579148 0.381881 0.038 Uiso 1 1 calc R . . . .
H80B H 0.136400 0.662290 0.351642 0.038 Uiso 1 1 calc R . . . .
O10 O -0.0871(2) 0.74265(19) 0.16158(19) 0.0301(8) Uani 1 1 d . . . . .
C17 C -0.3243(4) 0.8862(3) -0.2483(3) 0.0381(14) Uani 1 1 d . . . . .
N7 N 0.1250(3) 0.6190(2) 0.2743(2) 0.0328(11) Uani 1 1 d . . . . .
H7 H 0.161874 0.605129 0.246761 0.039 Uiso 1 1 calc R . . . .
C48 C 0.1371(4) 0.5045(3) 0.6908(3) 0.0534(18) Uani 1 1 d . . . . .
H48A H 0.168311 0.466576 0.677399 0.080 Uiso 1 1 calc GR . . . .
H48B H 0.095004 0.484255 0.727994 0.080 Uiso 1 1 calc GR . . . .
H48C H 0.178087 0.529165 0.708143 0.080 Uiso 1 1 calc GR . . . .
C15 C -0.1504(3) 0.9014(3) -0.1189(3) 0.0268(12) Uani 1 1 d . . . . .
O2 O -0.2298(2) 0.7265(2) 0.2609(2) 0.0353(9) Uani 1 1 d . . . . .
C91 C 0.6160(5) 0.7920(4) 0.4274(4) 0.075(3) Uani 1 1 d . . . . .
H91A H 0.661547 0.785507 0.394761 0.113 Uiso 1 1 calc GR . . . .
H91B H 0.586683 0.748324 0.447234 0.113 Uiso 1 1 calc GR . . . .
H91C H 0.641549 0.803719 0.465370 0.113 Uiso 1 1 calc GR . . . .
C93 C 0.4350(4) 0.9135(3) 0.1331(3) 0.0387(14) Uani 1 1 d . . . . .
C12 C -0.3110(4) 0.8406(3) -0.1119(3) 0.0359(14) Uani 1 1 d . . . . .
H12 H -0.364177 0.819867 -0.109257 0.043 Uiso 1 1 calc R . . . .
C92 C 0.5977(4) 0.9209(4) 0.3541(4) 0.067(2) Uani 1 1 d . . . . .
H92A H 0.625764 0.932768 0.390987 0.101 Uiso 1 1 calc GR . . . .
H92B H 0.555619 0.959581 0.329723 0.101 Uiso 1 1 calc GR . . . .
H92C H 0.641318 0.913643 0.320438 0.101 Uiso 1 1 calc GR . . . .
O1 O -0.1506(2) 0.70684(18) 0.38715(19) 0.0281(8) Uani 1 1 d . . . . .
C46 C 0.1580(4) 0.5880(4) 0.5672(4) 0.0553(18) Uani 1 1 d . . . . .
H46A H 0.198313 0.613284 0.584440 0.083 Uiso 1 1 calc GR . . . .
H46B H 0.129443 0.620497 0.524893 0.083 Uiso 1 1 calc GR . . . .
H46C H 0.189734 0.548971 0.555943 0.083 Uiso 1 1 calc GR . . . .
O5 O -0.1527(2) 0.86225(19) 0.3113(2) 0.0372(9) Uani 1 1 d . . . . .
N8 N 0.3005(3) 0.6621(2) 0.3069(3) 0.0356(11) Uani 1 1 d . . . . .
O11 O -0.0098(2) 0.66421(18) 0.29082(19) 0.0304(9) Uani 1 1 d . . . . .
O13 O 0.4474(3) 0.6492(3) 0.1648(4) 0.0787(17) Uani 1 1 d . . . . .
C75 C -0.0205(5) 0.6388(4) 0.0456(4) 0.065(2) Uani 1 1 d . . . . .
H75 H -0.032724 0.638986 -0.000188 0.078 Uiso 1 1 calc R . . . .
C70 C 0.2231(5) 0.4263(4) 0.2894(4) 0.060(2) Uani 1 1 d . . . . .
H70A H 0.174346 0.415524 0.266193 0.090 Uiso 1 1 calc GR . . . .
H70B H 0.211771 0.473429 0.293278 0.090 Uiso 1 1 calc GR . . . .
H70C H 0.230372 0.391150 0.336453 0.090 Uiso 1 1 calc GR . . . .
O9 O 0.2784(3) 0.5794(2) 0.2096(2) 0.0428(10) Uani 1 1 d . . . . .
C36 C -0.0577(4) 0.7302(3) 0.6811(3) 0.0422(15) Uani 1 1 d . . . . .
H36 H -0.088534 0.767613 0.692669 0.051 Uiso 1 1 calc R . . . .
C90 C 0.4866(5) 0.8678(4) 0.4443(4) 0.070(2) Uani 1 1 d . . . . .
H90A H 0.454803 0.826044 0.467741 0.105 Uiso 1 1 calc GR . . . .
H90B H 0.445860 0.907925 0.420848 0.105 Uiso 1 1 calc GR . . . .
H90C H 0.519403 0.879003 0.479232 0.105 Uiso 1 1 calc GR . . . .
O15 O 0.5588(4) 0.5680(4) 0.2007(6) 0.168(4) Uani 1 1 d . U . . .
C19 C -0.3420(5) 0.9668(3) -0.2894(3) 0.0537(18) Uani 1 1 d . . . . .
H19A H -0.287562 0.989679 -0.296627 0.081 Uiso 1 1 calc GR . . . .
H19B H -0.382082 0.988002 -0.262253 0.081 Uiso 1 1 calc GR . . . .
H19C H -0.367313 0.973166 -0.335089 0.081 Uiso 1 1 calc GR . . . .
C57 C 0.2175(4) 0.7923(3) 0.0704(3) 0.0418(15) Uani 1 1 d . . . . .
H57A H 0.201298 0.800191 0.021215 0.050 Uiso 1 1 calc R . . . .
H57B H 0.265164 0.822323 0.069459 0.050 Uiso 1 1 calc R . . . .
O4 O -0.1719(2) 0.86566(19) 0.17449(19) 0.0316(9) Uani 1 1 d . . . . .
N4 N -0.1214(3) 0.8075(2) 0.4934(2) 0.0328(11) Uani 1 1 d . . . . .
C81 C 0.2522(3) 0.6021(3) 0.3533(3) 0.0374(14) Uani 1 1 d . . . . .
H81A H 0.267229 0.593294 0.402955 0.045 Uiso 1 1 calc R . . . .
H81B H 0.270597 0.558852 0.341952 0.045 Uiso 1 1 calc R . . . .
C24 C -0.0324(4) 0.9685(4) -0.2027(3) 0.0502(17) Uani 1 1 d . . . . .
H24A H -0.075049 1.006415 -0.227740 0.075 Uiso 1 1 calc GR . . . .
H24B H -0.027326 0.932148 -0.225291 0.075 Uiso 1 1 calc GR . . . .
H24C H 0.023682 0.987810 -0.204145 0.075 Uiso 1 1 calc GR . . . .
C60 C 0.2652(7) 0.5716(5) 0.0288(6) 0.1128(18) Uani 1 1 d . U . . .
H60 H 0.256112 0.603329 -0.017639 0.135 Uiso 1 1 calc R . . . .
C94 C 0.4626(4) 0.8754(3) 0.0781(3) 0.0509(17) Uani 1 1 d . . . . .
H94A H 0.445842 0.906391 0.030808 0.076 Uiso 1 1 calc GR . . . .
H94B H 0.433829 0.831366 0.089797 0.076 Uiso 1 1 calc GR . . . .
H94C H 0.525315 0.864706 0.079549 0.076 Uiso 1 1 calc GR . . . .
C52 C 0.2464(4) 0.8544(3) 0.3641(3) 0.0398(15) Uani 1 1 d . . . . .
H52 H 0.300429 0.872626 0.365404 0.048 Uiso 1 1 calc R . . . .
C76 C 0.0403(5) 0.5885(4) 0.0865(4) 0.067(2) Uani 1 1 d . . . . .
H76 H 0.068218 0.553701 0.069252 0.081 Uiso 1 1 calc R . . . .
C27 C -0.2777(4) 1.0430(3) 0.0807(4) 0.0465(16) Uani 1 1 d . . . . .
H27 H -0.299842 1.068363 0.035242 0.056 Uiso 1 1 calc R . . . .
C54 C 0.1329(3) 0.8264(3) 0.2971(3) 0.0269(12) Uani 1 1 d . . . . .
C42 C 0.0797(6) 0.6849(5) 0.8318(4) 0.093(3) Uani 1 1 d . . . . .
H42A H 0.095532 0.731991 0.802797 0.139 Uiso 1 1 calc GR . . . .
H42B H 0.121233 0.649026 0.823565 0.139 Uiso 1 1 calc GR . . . .
H42C H 0.080359 0.680720 0.881554 0.139 Uiso 1 1 calc GR . . . .
C53 C 0.2133(3) 0.8553(3) 0.2994(3) 0.0320(13) Uani 1 1 d . . . . .
H53 H 0.244686 0.875414 0.257121 0.038 Uiso 1 1 calc R . . . .
C4 C -0.3453(5) 0.5688(4) 0.4803(4) 0.0581(19) Uani 1 1 d . . . . .
H4 H -0.388798 0.537905 0.501838 0.070 Uiso 1 1 calc R . . . .
C13 C -0.2780(4) 0.8756(3) -0.1771(3) 0.0321(13) Uani 1 1 d . . . . .
N5 N 0.1622(3) 0.8154(2) 0.1805(2) 0.0314(11) Uani 1 1 d . . . . .
H5 H 0.216834 0.809461 0.192108 0.038 Uiso 1 1 calc R . . . .
C44 C -0.0764(6) 0.7325(4) 0.8258(4) 0.092(3) Uani 1 1 d . U . . .
H44A H -0.074086 0.728938 0.875404 0.138 Uiso 1 1 calc GR . . . .
H44B H -0.135099 0.725697 0.814524 0.138 Uiso 1 1 calc GR . . . .
H44C H -0.060467 0.779368 0.796062 0.138 Uiso 1 1 calc GR . . . .
C21 C -0.0621(4) 0.9349(3) -0.1243(3) 0.0338(13) Uani 1 1 d . . . . .
C2 C -0.2164(4) 0.6264(3) 0.4892(3) 0.0418(15) Uani 1 1 d . . . . .
H2 H -0.173324 0.633712 0.517709 0.050 Uiso 1 1 calc R . . . .
C45 C 0.0889(4) 0.5580(3) 0.6252(3) 0.0350(14) Uani 1 1 d . . . . .
C30 C -0.2096(3) 0.9667(3) 0.2163(3) 0.0305(13) Uani 1 1 d . . . . .
C14 C -0.1970(4) 0.9046(3) -0.1789(3) 0.0329(13) Uani 1 1 d . . . . .
H14 H -0.172579 0.927733 -0.223751 0.039 Uiso 1 1 calc R . . . .
C51 C 0.1988(4) 0.8262(3) 0.4262(3) 0.0469(16) Uani 1 1 d . . . . .
H51 H 0.220808 0.825592 0.469764 0.056 Uiso 1 1 calc R . . . .
C5 C -0.3443(4) 0.6023(3) 0.4078(3) 0.0433(15) Uani 1 1 d . . . . .
H5A H -0.387613 0.593955 0.380195 0.052 Uiso 1 1 calc R . . . .
N6 N 0.2480(3) 0.7160(2) 0.1050(3) 0.0425(12) Uani 1 1 d . . . . .
C26 C -0.2412(3) 0.9741(3) 0.0953(3) 0.0376(14) Uani 1 1 d . . . . .
H26 H -0.238883 0.953405 0.059223 0.045 Uiso 1 1 calc R . . . .
C33 C -0.1731(4) 0.8755(3) 0.4550(3) 0.0411(15) Uani 1 1 d . . . . .
H33A H -0.198257 0.897116 0.489376 0.049 Uiso 1 1 calc R . . . .
H33B H -0.221143 0.865224 0.429869 0.049 Uiso 1 1 calc R . . . .
C39 C 0.0370(3) 0.6198(3) 0.6439(3) 0.0306(13) Uani 1 1 d . . . . .
C41 C -0.0110(5) 0.6736(3) 0.8121(3) 0.056(2) Uani 1 1 d . . . . .
C78 C 0.0187(4) 0.6419(3) 0.1799(3) 0.0314(13) Uani 1 1 d . . . . .
C69 C 0.3064(5) 0.4244(3) 0.2454(4) 0.061(2) Uani 1 1 d . . . . .
C35 C -0.0598(4) 0.7305(3) 0.6102(3) 0.0338(13) Uani 1 1 d . . . . .
C16 C -0.1874(3) 0.8665(3) -0.0508(3) 0.0262(12) Uani 1 1 d . . . . .
C34 C -0.1097(4) 0.7915(3) 0.5609(3) 0.0359(14) Uani 1 1 d . . . . .
H34 H -0.137468 0.823826 0.581343 0.043 Uiso 1 1 calc R . . . .
C40 C -0.0130(3) 0.6743(3) 0.5899(3) 0.0263(12) Uani 1 1 d . . . . .
C77 C 0.0599(4) 0.5897(3) 0.1539(3) 0.0470(16) Uani 1 1 d . . . . .
H77 H 0.101139 0.555434 0.182106 0.056 Uiso 1 1 calc R . . . .
N1B N -0.3693(6) 0.7037(6) 0.2647(5) 0.038(2) Uani 0.5 1 d . . P A 1
H1B H -0.422(7) 0.674(6) 0.297(6) 0.046 Uiso 0.5 1 d R . P B 1
N11 N 0.1823(7) 0.8805(4) 0.6788(5) 0.131(4) Uani 1 1 d . U . . .
C49 C 0.0830(3) 0.8001(3) 0.3601(3) 0.0276(12) Uani 1 1 d . . . . .
C47 C 0.0259(4) 0.5147(3) 0.5995(3) 0.0478(16) Uani 1 1 d . . . . .
H47A H 0.058838 0.475390 0.589658 0.072 Uiso 1 1 calc GR . . . .
H47B H -0.002999 0.545639 0.556511 0.072 Uiso 1 1 calc GR . . . .
H47C H -0.017361 0.496228 0.636135 0.072 Uiso 1 1 calc GR . . . .
C58 C 0.2432(5) 0.6766(3) 0.0662(4) 0.0557(18) Uani 1 1 d . . . . .
H58 H 0.222613 0.700038 0.019811 0.067 Uiso 1 1 calc R . . . .
C22 C 0.0115(4) 0.8776(3) -0.0860(4) 0.0462(16) Uani 1 1 d . . . . .
H22A H 0.065602 0.900248 -0.088987 0.069 Uiso 1 1 calc GR . . . .
H22B H 0.019159 0.841493 -0.108770 0.069 Uiso 1 1 calc GR . . . .
H22C H -0.004525 0.855535 -0.036531 0.069 Uiso 1 1 calc GR . . . .
C84 C 0.4529(3) 0.7712(3) 0.3553(3) 0.0397(15) Uani 1 1 d . . . . .
H84 H 0.455655 0.741531 0.403040 0.048 Uiso 1 1 calc R . . . .
N2 N -0.2875(3) 0.7778(3) 0.0831(3) 0.0404(12) Uani 1 1 d . . . . .
C38 C 0.0343(4) 0.6227(3) 0.7130(3) 0.0377(14) Uani 1 1 d . . . . .
H38 H 0.065598 0.585952 0.748187 0.045 Uiso 1 1 calc R . . . .
C56 C 0.1387(4) 0.8142(3) 0.1101(3) 0.0361(14) Uani 1 1 d . . . . .
H56A H 0.114100 0.861720 0.081512 0.043 Uiso 1 1 calc R . . . .
H56B H 0.093754 0.780590 0.115882 0.043 Uiso 1 1 calc R . . . .
C3 C -0.2814(4) 0.5810(4) 0.5213(4) 0.0571(19) Uani 1 1 d . . . . .
H3A H -0.281863 0.558532 0.570905 0.069 Uiso 1 1 calc R . . . .
C11 C -0.2685(3) 0.8338(3) -0.0467(3) 0.0303(13) Uani 1 1 d . . . . .
C89 C 0.5508(4) 0.8521(3) 0.3879(4) 0.0480(17) Uani 1 1 d . . . . .
C100 C 0.1708(6) 0.7733(5) 0.6354(5) 0.088(3) Uani 1 1 d . . . . .
H10A H 0.128275 0.786571 0.597582 0.132 Uiso 1 1 calc GR . . . .
H10B H 0.152075 0.732947 0.674439 0.132 Uiso 1 1 calc GR . . . .
H10C H 0.226917 0.760374 0.617581 0.132 Uiso 1 1 calc GR . . . .
C8B C -0.3781(7) 0.7508(7) 0.1878(6) 0.036(3) Uani 0.5 1 d . . P A 1
H8BA H -0.440412 0.759793 0.176949 0.043 Uiso 0.5 1 calc R . P A 1
H8BB H -0.356043 0.796842 0.183504 0.043 Uiso 0.5 1 calc R . P A 1
C37 C -0.0123(4) 0.6773(3) 0.7338(3) 0.0413(15) Uani 1 1 d . . . . .
C74 C -0.0637(4) 0.6890(3) 0.0711(3) 0.0474(17) Uani 1 1 d . . . . .
H74 H -0.106141 0.721615 0.042579 0.057 Uiso 1 1 calc R . . . .
C6 C -0.2799(3) 0.6489(3) 0.3741(3) 0.0316(13) Uani 1 1 d . . . . .
C99 C 0.1785(7) 0.8333(5) 0.6601(5) 0.089(3) Uani 1 1 d . . . . .
C32 C -0.1158(4) 0.9285(3) 0.4012(3) 0.0407(15) Uani 1 1 d . . . . .
H32A H -0.100490 0.964269 0.421588 0.049 Uiso 1 1 calc R . . . .
H32B H -0.061589 0.902665 0.393273 0.049 Uiso 1 1 calc R . . . .
C72 C 0.3242(6) 0.3455(4) 0.2467(5) 0.096(3) Uani 1 1 d . . . . .
H72A H 0.334670 0.314348 0.295228 0.144 Uiso 1 1 calc GR . . . .
H72B H 0.374952 0.341998 0.217552 0.144 Uiso 1 1 calc GR . . . .
H72C H 0.273924 0.331287 0.228310 0.144 Uiso 1 1 calc GR . . . .
C20 C -0.4121(4) 0.8503(4) -0.2352(4) 0.063(2) Uani 1 1 d . . . . .
H20A H -0.438333 0.856240 -0.280478 0.095 Uiso 1 1 calc GR . . . .
H20B H -0.451264 0.872424 -0.208195 0.095 Uiso 1 1 calc GR . . . .
H20C H -0.401560 0.799817 -0.208788 0.095 Uiso 1 1 calc GR . . . .
C95 C 0.3403(4) 0.9466(3) 0.1190(3) 0.0415(15) Uani 1 1 d . . . . .
H95A H 0.323055 0.969473 0.153864 0.062 Uiso 1 1 calc GR . . . .
H95B H 0.301747 0.909384 0.122736 0.062 Uiso 1 1 calc GR . . . .
H95C H 0.336499 0.981740 0.071723 0.062 Uiso 1 1 calc GR . . . .
C10 C -0.3109(4) 0.7923(3) 0.0178(3) 0.0406(15) Uani 1 1 d . . . . .
H10 H -0.362644 0.773208 0.011602 0.049 Uiso 1 1 calc R . . . .
C59 C 0.2660(5) 0.5991(3) 0.0848(4) 0.0572(19) Uani 1 1 d . . . . .
C87 C 0.4432(3) 0.8609(3) 0.2102(3) 0.0358(14) Uani 1 1 d . . . . .
O14 O 0.4826(4) 0.5980(4) 0.2812(5) 0.116(2) Uani 1 1 d . . . . .
C31 C -0.1729(3) 0.9286(3) 0.2887(3) 0.0325(13) Uani 1 1 d . . . . .
C71 C 0.3857(5) 0.4406(4) 0.2821(5) 0.073(2) Uani 1 1 d . . . . .
H71A H 0.375496 0.487659 0.286244 0.110 Uiso 1 1 calc GR . . . .
H71B H 0.437936 0.438923 0.253838 0.110 Uiso 1 1 calc GR . . . .
H71C H 0.393092 0.405186 0.329027 0.110 Uiso 1 1 calc GR . . . .
C83 C 0.4020(3) 0.7529(3) 0.3065(3) 0.0363(14) Uani 1 1 d . . . . .
C62 C 0.2938(7) 0.4552(5) 0.1099(6) 0.1123(18) Uani 1 1 d . U . . .
H62 H 0.305236 0.406044 0.118565 0.135 Uiso 1 1 calc R . . . .
C86 C 0.4927(3) 0.8745(3) 0.2612(3) 0.0390(15) Uani 1 1 d . . . . .
H86 H 0.524609 0.915199 0.245915 0.047 Uiso 1 1 calc R . . . .
C55 C 0.1025(3) 0.8254(3) 0.2270(3) 0.0256(12) Uani 1 1 d . . . . .
N9 N 0.4922(6) 0.6082(5) 0.2134(6) 0.091(2) Uani 1 1 d . U . . .
C1 C -0.2134(3) 0.6618(3) 0.4152(3) 0.0281(12) Uani 1 1 d . . . . .
C79 C 0.0435(4) 0.6417(3) 0.2516(3) 0.0281(12) Uani 1 1 d . . . . .
C61 C 0.2776(8) 0.4982(5) 0.0399(6) 0.1130(18) Uani 1 1 d . U . . .
C43 C -0.0427(6) 0.6022(4) 0.8596(4) 0.083(3) Uani 1 1 d . . . . .
H43A H -0.002037 0.563611 0.856231 0.124 Uiso 1 1 calc GR . . . .
H43B H -0.099819 0.596486 0.844108 0.124 Uiso 1 1 calc GR . . . .
H43C H -0.046374 0.601366 0.908425 0.124 Uiso 1 1 calc GR . . . .
C85 C 0.4985(3) 0.8323(3) 0.3332(3) 0.0393(15) Uani 1 1 d . . . . .
C73 C -0.0459(4) 0.6927(3) 0.1388(3) 0.0325(13) Uani 1 1 d . . . . .
C88 C 0.3963(3) 0.7965(3) 0.2333(3) 0.0328(13) Uani 1 1 d . . . . .
C25 C -0.2071(3) 0.9335(3) 0.1633(3) 0.0305(13) Uani 1 1 d . . . . .
C9 C -0.3402(5) 0.7291(5) 0.1397(4) 0.078(3) Uani 1 1 d . . . . .
H9AA H -0.385493 0.713569 0.116085 0.094 Uiso 0.5 1 calc R . P A 1
H9AB H -0.302019 0.686648 0.163865 0.094 Uiso 0.5 1 calc R . P A 1
H9BC H -0.363060 0.754761 0.171476 0.094 Uiso 0.5 1 calc R . P A 2
H9BD H -0.390327 0.718136 0.117287 0.094 Uiso 0.5 1 calc R . P A 2
C7 C -0.2816(4) 0.6835(4) 0.2961(3) 0.0495(18) Uani 1 1 d . . . . .
C63 C 0.2945(5) 0.4782(3) 0.1679(4) 0.0582(19) Uani 1 1 d . . . . .
N1A N -0.3130(6) 0.6436(5) 0.2577(5) 0.034(2) Uani 0.5 1 d . . P A 2
H1A H -0.339996 0.605491 0.279248 0.041 Uiso 0.5 1 calc R . P A 2
C82 C 0.3492(4) 0.6922(3) 0.3387(3) 0.0403(15) Uani 1 1 d . . . . .
H82 H 0.350611 0.672598 0.388576 0.048 Uiso 1 1 calc R . . . .
C64 C 0.2808(4) 0.5539(3) 0.1564(4) 0.0498(17) Uani 1 1 d . . . . .
C8A C -0.2991(7) 0.6675(6) 0.1791(6) 0.033(3) Uani 0.5 1 d . . P A 2
H8AA H -0.236381 0.671201 0.169813 0.040 Uiso 0.5 1 calc R . P A 2
H8AB H -0.316441 0.629903 0.162078 0.040 Uiso 0.5 1 calc R . P A 2
C65 C 0.2678(8) 0.4673(6) -0.0226(6) 0.1208(18) Uani 1 1 d . U . . .
C66 C 0.1636(7) 0.4907(5) -0.0545(6) 0.1220(18) Uani 1 1 d . U . . .
H66A H 0.150840 0.462255 -0.083380 0.183 Uiso 1 1 calc GR . . . .
H66B H 0.158432 0.540889 -0.083093 0.183 Uiso 1 1 calc GR . . . .
H66C H 0.122744 0.482220 -0.014918 0.183 Uiso 1 1 calc GR . . . .
C98 C 0.4044(9) 0.9022(8) 0.6033(8) 0.191(7) Uani 1 1 d . . . . .
H98A H 0.460077 0.922536 0.600586 0.286 Uiso 1 1 calc GR . . . .
H98B H 0.413633 0.855175 0.598823 0.286 Uiso 1 1 calc GR . . . .
H98C H 0.376549 0.898365 0.648626 0.286 Uiso 1 1 calc GR . . . .
N10 N 0.3099(10) 0.9915(8) 0.4975(8) 0.219(6) Uani 1 1 d . U . . .
C97 C 0.3495(11) 0.9475(9) 0.5467(9) 0.156(5) Uani 1 1 d . U . . .
C68 C 0.3214(8) 0.5096(5) -0.0865(6) 0.1217(18) Uani 1 1 d . U . . .
H68A H 0.382826 0.501673 -0.074499 0.183 Uiso 1 1 calc GR . . . .
H68B H 0.303569 0.560063 -0.099084 0.183 Uiso 1 1 calc GR . . . .
H68C H 0.311984 0.493896 -0.126511 0.183 Uiso 1 1 calc GR . . . .

loop_
_atom_site_aniso_label
_atom_site_aniso_U_11
_atom_site_aniso_U_22
_atom_site_aniso_U_33
_atom_site_aniso_U_23
_atom_site_aniso_U_13
_atom_site_aniso_U_12
Gd1 0.03191(16) 0.02341(15) 0.01849(15) -0.00277(12) -0.00062(11) -0.00527(11)
Zn1 0.0376(4) 0.0292(4) 0.0188(3) -0.0072(3) 0.0012(3) -0.0050(3)
Zn2 0.0361(4) 0.0330(4) 0.0223(4) -0.0023(3) -0.0060(3) -0.0072(3)
Zn3 0.0514(4) 0.0224(4) 0.0413(5) -0.0053(3) 0.0119(3) -0.0080(3)
C67 0.186(4) 0.079(3) 0.105(4) -0.058(3) 0.031(3) -0.016(3)
C96 0.070(5) 0.064(5) 0.048(5) 0.015(4) 0.004(4) -0.031(4)
C29 0.055(4) 0.037(4) 0.037(4) -0.005(3) -0.002(3) 0.004(3)
N3 0.054(3) 0.022(3) 0.038(3) -0.007(2) -0.010(2) 0.003(2)
O6 0.047(2) 0.029(2) 0.019(2) -0.0072(18) 0.0005(17) -0.0009(17)
O3 0.040(2) 0.039(2) 0.025(2) -0.0062(19) -0.0072(18) -0.0115(17)
O8 0.040(2) 0.031(2) 0.017(2) -0.0013(17) -0.0004(16) -0.0113(16)
C23 0.050(4) 0.034(3) 0.044(4) -0.008(3) 0.001(3) -0.015(3)
O12 0.042(2) 0.025(2) 0.028(2) -0.0027(18) 0.0048(18) -0.0047(16)
C18 0.082(5) 0.041(4) 0.036(4) -0.016(3) -0.013(4) 0.002(3)
C50 0.039(3) 0.047(4) 0.028(3) -0.010(3) -0.002(3) -0.014(3)
O7 0.035(2) 0.031(2) 0.020(2) -0.0072(17) -0.0005(16) -0.0084(16)
C28 0.068(4) 0.028(3) 0.051(5) -0.003(3) -0.015(4) 0.011(3)
C80 0.043(3) 0.026(3) 0.023(3) -0.002(3) -0.002(3) -0.009(2)
O10 0.038(2) 0.028(2) 0.023(2) -0.0062(18) -0.0034(16) -0.0036(16)
C17 0.050(4) 0.037(3) 0.024(3) -0.005(3) -0.009(3) -0.001(3)
N7 0.042(3) 0.024(3) 0.029(3) -0.005(2) 0.001(2) -0.004(2)
C48 0.072(4) 0.043(4) 0.041(4) -0.014(3) -0.012(3) 0.020(3)
C15 0.037(3) 0.016(3) 0.024(3) -0.003(2) -0.004(2) 0.000(2)
O2 0.037(2) 0.043(2) 0.021(2) -0.0021(19) 0.0009(17) -0.0176(18)
C91 0.080(5) 0.048(4) 0.092(7) -0.016(5) -0.049(5) 0.015(4)
C93 0.037(3) 0.035(3) 0.034(4) 0.001(3) 0.004(3) -0.008(3)
C12 0.039(3) 0.032(3) 0.037(4) -0.011(3) -0.006(3) -0.003(3)
C92 0.061(4) 0.055(5) 0.085(6) -0.018(5) -0.022(4) -0.010(4)
O1 0.034(2) 0.027(2) 0.021(2) -0.0046(17) 0.0026(16) -0.0052(16)
C46 0.047(4) 0.055(4) 0.056(5) -0.011(4) 0.015(3) 0.001(3)
O5 0.059(2) 0.021(2) 0.025(2) -0.0021(18) -0.0009(19) 0.0079(18)
N8 0.036(3) 0.026(3) 0.033(3) 0.007(2) 0.000(2) -0.007(2)
O11 0.044(2) 0.021(2) 0.023(2) -0.0032(17) -0.0037(17) -0.0011(16)
O13 0.067(3) 0.047(3) 0.114(5) -0.014(3) 0.007(3) -0.012(3)
C75 0.109(6) 0.057(5) 0.032(4) -0.022(4) -0.021(4) 0.021(4)
C70 0.074(5) 0.040(4) 0.058(5) -0.001(4) -0.016(4) -0.021(3)
O9 0.057(3) 0.024(2) 0.047(3) -0.011(2) 0.004(2) -0.0075(18)
C36 0.067(4) 0.032(3) 0.032(4) -0.017(3) 0.001(3) 0.000(3)
C90 0.066(5) 0.082(6) 0.074(6) -0.039(5) -0.014(4) -0.017(4)
O15 0.097(5) 0.145(7) 0.291(11) -0.121(7) 0.070(6) 0.009(4)
C19 0.085(5) 0.038(4) 0.030(4) -0.004(3) -0.017(4) 0.017(3)
C57 0.072(4) 0.028(3) 0.022(3) -0.004(3) 0.007(3) -0.010(3)
O4 0.038(2) 0.026(2) 0.027(2) -0.0043(18) -0.0045(17) -0.0004(16)
N4 0.040(3) 0.036(3) 0.023(3) -0.010(2) -0.001(2) 0.000(2)
C81 0.043(3) 0.022(3) 0.037(4) 0.006(3) -0.001(3) -0.009(2)
C24 0.052(4) 0.056(4) 0.036(4) -0.004(3) 0.006(3) -0.019(3)
C60 0.186(4) 0.074(3) 0.098(4) -0.058(3) 0.034(3) -0.013(3)
C94 0.056(4) 0.047(4) 0.040(4) -0.002(3) 0.010(3) -0.006(3)
C52 0.039(3) 0.046(4) 0.039(4) -0.017(3) -0.006(3) -0.012(3)
C76 0.112(6) 0.051(5) 0.042(5) -0.027(4) -0.012(4) 0.027(4)
C27 0.055(4) 0.033(4) 0.038(4) 0.006(3) -0.013(3) 0.000(3)
C54 0.031(3) 0.023(3) 0.022(3) -0.001(2) -0.004(2) 0.000(2)
C42 0.152(8) 0.089(7) 0.043(5) -0.025(5) -0.032(5) -0.016(6)
C53 0.034(3) 0.031(3) 0.030(3) -0.008(3) 0.001(2) -0.006(2)
C4 0.071(5) 0.054(4) 0.039(4) 0.006(4) 0.006(4) -0.038(4)
C13 0.043(3) 0.026(3) 0.022(3) -0.002(3) -0.006(3) 0.000(2)
N5 0.040(3) 0.029(3) 0.024(3) -0.007(2) 0.001(2) -0.008(2)
C44 0.164(8) 0.075(6) 0.040(5) -0.033(5) -0.018(5) 0.034(5)
C21 0.041(3) 0.030(3) 0.025(3) -0.002(3) 0.000(3) -0.007(2)
C2 0.045(3) 0.044(4) 0.029(4) 0.001(3) -0.004(3) -0.012(3)
C45 0.044(3) 0.025(3) 0.031(3) -0.005(3) -0.002(3) 0.002(2)
C30 0.032(3) 0.024(3) 0.027(3) 0.003(3) 0.000(2) -0.004(2)
C14 0.051(4) 0.022(3) 0.025(3) -0.006(3) -0.004(3) -0.003(3)
C51 0.047(4) 0.062(5) 0.033(4) -0.015(3) -0.011(3) -0.012(3)
C5 0.055(4) 0.046(4) 0.029(4) -0.008(3) 0.005(3) -0.021(3)
N6 0.074(4) 0.023(3) 0.029(3) -0.007(2) 0.014(3) -0.009(2)
C26 0.039(3) 0.031(3) 0.034(4) 0.001(3) -0.004(3) -0.004(3)
C33 0.053(4) 0.041(4) 0.030(4) -0.014(3) -0.005(3) 0.008(3)
C39 0.040(3) 0.024(3) 0.031(3) -0.012(3) -0.001(3) -0.008(2)
C41 0.116(6) 0.028(4) 0.027(4) -0.012(3) -0.020(4) 0.003(4)
C78 0.045(3) 0.028(3) 0.022(3) -0.009(3) 0.005(3) -0.009(3)
C69 0.081(5) 0.025(4) 0.074(6) -0.011(4) -0.022(4) 0.000(3)
C35 0.045(3) 0.033(3) 0.023(3) -0.009(3) 0.003(3) -0.005(3)
C16 0.024(3) 0.024(3) 0.024(3) 0.001(2) -0.005(2) -0.002(2)
C34 0.045(3) 0.038(4) 0.027(3) -0.016(3) 0.003(3) 0.000(3)
C40 0.037(3) 0.022(3) 0.020(3) -0.007(2) 0.003(2) -0.006(2)
C77 0.067(4) 0.036(4) 0.039(4) -0.014(3) -0.007(3) 0.003(3)
N1B 0.034(5) 0.054(7) 0.030(6) -0.017(5) 0.005(4) -0.017(5)
N11 0.222(9) 0.056(5) 0.128(8) -0.043(5) -0.055(7) -0.005(5)
C49 0.034(3) 0.019(3) 0.027(3) -0.003(2) 0.000(2) -0.004(2)
C47 0.081(5) 0.026(3) 0.034(4) -0.006(3) -0.008(3) -0.005(3)
C58 0.093(5) 0.038(4) 0.033(4) -0.008(3) 0.015(4) -0.011(4)
C22 0.044(4) 0.045(4) 0.046(4) -0.010(3) -0.002(3) -0.005(3)
C84 0.034(3) 0.038(4) 0.038(4) 0.002(3) -0.009(3) -0.006(3)
N2 0.039(3) 0.048(3) 0.025(3) 0.003(2) -0.004(2) -0.018(2)
C38 0.063(4) 0.023(3) 0.025(3) -0.001(3) -0.010(3) -0.012(3)
C56 0.055(4) 0.027(3) 0.027(3) -0.010(3) 0.003(3) -0.010(3)
C3 0.076(5) 0.053(4) 0.030(4) 0.008(3) -0.004(4) -0.026(4)
C11 0.037(3) 0.026(3) 0.024(3) -0.003(3) -0.004(2) 0.000(2)
C89 0.034(3) 0.043(4) 0.060(5) -0.007(4) -0.012(3) -0.006(3)
C100 0.107(7) 0.081(6) 0.094(7) -0.046(6) 0.012(6) -0.038(5)
C8B 0.034(6) 0.051(8) 0.020(7) -0.008(6) -0.015(5) 0.003(5)
C37 0.069(4) 0.027(3) 0.029(4) -0.010(3) -0.006(3) -0.003(3)
C74 0.068(4) 0.047(4) 0.027(4) -0.013(3) -0.012(3) 0.008(3)
C6 0.038(3) 0.032(3) 0.024(3) -0.009(3) 0.009(2) -0.005(2)
C99 0.146(8) 0.050(5) 0.071(7) -0.016(5) -0.018(6) -0.009(5)
C32 0.052(4) 0.029(3) 0.040(4) -0.010(3) -0.013(3) -0.002(3)
C72 0.148(8) 0.028(4) 0.111(8) -0.022(5) -0.047(7) 0.010(5)
C20 0.073(5) 0.079(5) 0.039(4) -0.014(4) -0.027(4) -0.019(4)
C95 0.047(4) 0.029(3) 0.040(4) 0.000(3) -0.001(3) -0.002(3)
C10 0.039(3) 0.045(4) 0.031(4) -0.001(3) -0.008(3) -0.011(3)
C59 0.102(5) 0.029(4) 0.041(4) -0.013(3) 0.026(4) -0.012(3)
C87 0.034(3) 0.025(3) 0.035(4) 0.007(3) 0.007(3) -0.004(2)
O14 0.106(5) 0.132(6) 0.131(7) -0.069(6) 0.010(5) -0.028(4)
C31 0.033(3) 0.032(3) 0.027(3) -0.003(3) 0.004(2) -0.003(2)
C71 0.063(5) 0.049(5) 0.109(8) -0.029(5) -0.019(5) 0.006(4)
C83 0.030(3) 0.028(3) 0.038(4) 0.005(3) 0.003(3) -0.003(2)
C62 0.184(4) 0.072(3) 0.101(4) -0.058(3) 0.032(3) -0.014(3)
C86 0.025(3) 0.025(3) 0.058(4) 0.000(3) -0.002(3) -0.007(2)
C55 0.029(3) 0.019(3) 0.024(3) 0.002(2) -0.001(2) -0.009(2)
N9 0.101(4) 0.078(4) 0.105(5) -0.040(4) 0.019(4) -0.030(3)
C1 0.037(3) 0.023(3) 0.022(3) -0.005(2) 0.007(2) -0.002(2)
C79 0.045(3) 0.010(3) 0.026(3) 0.001(2) -0.001(3) -0.007(2)
C61 0.185(4) 0.075(3) 0.101(3) -0.060(3) 0.032(3) -0.013(3)
C43 0.157(8) 0.071(6) 0.020(4) -0.014(4) 0.004(5) -0.015(5)
C85 0.032(3) 0.038(4) 0.035(4) 0.007(3) -0.006(3) -0.011(3)
C73 0.043(3) 0.028(3) 0.025(3) -0.006(3) -0.001(3) -0.010(3)
C88 0.028(3) 0.026(3) 0.039(4) -0.006(3) 0.001(3) 0.001(2)
C25 0.026(3) 0.027(3) 0.030(3) 0.002(3) 0.001(2) -0.006(2)
C9 0.064(5) 0.123(8) 0.032(4) 0.006(5) -0.011(4) -0.052(5)
C7 0.053(4) 0.076(5) 0.022(3) -0.011(3) 0.001(3) -0.039(4)
C63 0.073(5) 0.029(4) 0.066(5) -0.009(4) 0.012(4) -0.003(3)
N1A 0.042(5) 0.036(6) 0.024(5) -0.004(5) 0.002(4) -0.021(4)
C82 0.037(3) 0.038(4) 0.039(4) -0.001(3) -0.004(3) -0.009(3)
C64 0.060(4) 0.027(4) 0.060(5) -0.011(4) 0.016(4) -0.008(3)
C8A 0.040(6) 0.032(6) 0.023(6) -0.003(5) -0.017(5) 0.004(5)
C65 0.189(4) 0.082(3) 0.105(3) -0.052(3) 0.034(3) -0.012(3)
C66 0.192(4) 0.083(3) 0.107(3) -0.053(3) 0.029(3) -0.015(3)
C98 0.199(14) 0.204(16) 0.167(15) -0.070(13) -0.102(12) 0.080(12)
N10 0.261(12) 0.235(13) 0.178(11) -0.118(10) -0.054(10) 0.117(10)
C97 0.179(9) 0.157(9) 0.153(9) -0.088(7) -0.012(7) 0.023(7)
C68 0.190(4) 0.084(3) 0.107(4) -0.055(3) 0.036(3) -0.014(3)

loop_
_atom_type_symbol
_atom_type_description
_atom_type_scat_dispersion_real
_atom_type_scat_dispersion_imag
_atom_type_scat_source
C C 0.0033 0.0016 'International Tables Vol C Tables 4.2.6.8 and 6.1.1.4'
H H 0.0000 0.0000 'International Tables Vol C Tables 4.2.6.8 and 6.1.1.4'
Gd Gd -0.1653 3.9035 'International Tables Vol C Tables 4.2.6.8 and 6.1.1.4'
N N 0.0061 0.0033 'International Tables Vol C Tables 4.2.6.8 and 6.1.1.4'
O O 0.0106 0.0060 'International Tables Vol C Tables 4.2.6.8 and 6.1.1.4'
Zn Zn 0.2839 1.4301 'International Tables Vol C Tables 4.2.6.8 and 6.1.1.4'

loop_
_geom_angle_atom_site_label_1
_geom_angle_atom_site_label_2
_geom_angle_atom_site_label_3
_geom_angle
_geom_angle_site_symmetry_1
_geom_angle_site_symmetry_3
_geom_angle_publ_flag
Zn1 Gd1 Zn2 164.403(17) . . ?
O8 Gd1 Zn1 106.50(8) . . ?
O8 Gd1 Zn2 84.82(8) . . ?
O8 Gd1 O7 71.76(12) . . ?
O8 Gd1 O10 77.92(12) . . ?
O8 Gd1 O1 141.43(11) . . ?
O8 Gd1 O11 88.60(13) . . ?
O8 Gd1 O4 80.30(12) . . ?
O7 Gd1 Zn1 35.46(8) . . ?
O7 Gd1 Zn2 156.29(9) . . ?
O10 Gd1 Zn1 155.72(8) . . ?
O10 Gd1 Zn2 35.84(8) . . ?
O10 Gd1 O7 136.30(11) . . ?
O10 Gd1 O1 131.85(12) . . ?
O10 Gd1 O4 69.93(12) . . ?
O2 Gd1 Zn1 104.98(9) . . ?
O2 Gd1 Zn2 63.72(9) . . ?
O2 Gd1 O8 148.39(13) . . ?
O2 Gd1 O7 139.83(13) . . ?
O2 Gd1 O10 74.62(12) . . ?
O2 Gd1 O1 70.13(12) . . ?
O2 Gd1 O5 96.80(13) . . ?
O2 Gd1 O11 97.37(13) . . ?
O2 Gd1 O4 75.82(12) . . ?
O1 Gd1 Zn1 35.77(8) . . ?
O1 Gd1 Zn2 133.74(8) . . ?
O1 Gd1 O7 69.70(11) . . ?
O1 Gd1 O4 128.47(12) . . ?
O5 Gd1 Zn1 64.21(9) . . ?
O5 Gd1 Zn2 105.02(9) . . ?
O5 Gd1 O8 94.20(13) . . ?
O5 Gd1 O7 73.94(12) . . ?
O5 Gd1 O10 140.00(12) . . ?
O5 Gd1 O1 76.76(12) . . ?
O5 Gd1 O11 147.87(12) . . ?
O5 Gd1 O4 70.10(12) . . ?
O11 Gd1 Zn1 84.29(9) . . ?
O11 Gd1 Zn2 107.11(9) . . ?
O11 Gd1 O7 76.64(11) . . ?
O11 Gd1 O10 71.83(12) . . ?
O11 Gd1 O1 81.21(12) . . ?
O11 Gd1 O4 141.60(12) . . ?
O4 Gd1 Zn1 134.10(9) . . ?
O4 Gd1 Zn2 35.72(8) . . ?
O4 Gd1 O7 132.06(11) . . ?
O6 Zn1 Gd1 139.89(10) . . ?
O6 Zn1 O7 114.17(15) . . ?
O6 Zn1 O1 118.77(15) . . ?
O6 Zn1 N4 97.04(16) . . ?
O7 Zn1 Gd1 45.98(9) . . ?
O7 Zn1 O1 89.26(14) . . ?
O7 Zn1 N4 120.94(17) . . ?
O1 Zn1 Gd1 45.46(10) . . ?
O1 Zn1 N4 118.56(16) . . ?
N4 Zn1 Gd1 123.04(13) . . ?
O3 Zn2 Gd1 139.68(10) . . ?
O3 Zn2 O10 115.62(15) . . ?
O3 Zn2 O4 117.60(15) . . ?
O3 Zn2 N2 96.35(17) . . ?
O10 Zn2 Gd1 44.69(10) . . ?
O10 Zn2 N2 117.30(17) . . ?
O4 Zn2 Gd1 45.42(10) . . ?
O4 Zn2 O10 87.84(14) . . ?
O4 Zn2 N2 123.98(18) . . ?
N2 Zn2 Gd1 123.70(14) . . ?
O12 Zn3 N8 86.16(16) . . ?
O12 Zn3 O13 96.28(17) . . ?
O12 Zn3 O9 171.60(15) . . ?
O12 Zn3 N6 90.43(16) . . ?
N8 Zn3 O13 118.3(2) . . ?
O9 Zn3 N8 91.38(18) . . ?
O9 Zn3 O13 91.96(17) . . ?
O9 Zn3 N6 85.91(17) . . ?
N6 Zn3 N8 137.14(18) . . ?
N6 Zn3 O13 104.5(2) . . ?
H67A C67 H67B 109.5 . . ?
H67A C67 H67C 109.5 . . ?
H67B C67 H67C 109.5 . . ?
C65 C67 H67A 109.5 . . ?
C65 C67 H67B 109.5 . . ?
C65 C67 H67C 109.5 . . ?
H96A C96 H96B 109.5 . . ?
H96A C96 H96C 109.5 . . ?
H96B C96 H96C 109.5 . . ?
C93 C96 H96A 109.5 . . ?
C93 C96 H96B 109.5 . . ?
C93 C96 H96C 109.5 . . ?
C28 C29 H29 118.7 . . ?
C28 C29 C30 122.6(6) . . ?
C30 C29 H29 118.7 . . ?
C32 N3 H3 120.0 . . ?
C31 N3 H3 120.0 . . ?
C31 N3 C32 120.0(5) . . ?
C40 O6 Zn1 126.6(3) . . ?
C16 O3 Zn2 127.4(3) . . ?
C55 O8 Gd1 132.2(3) . . ?
H23A C23 H23B 109.5 . . ?
H23A C23 H23C 109.5 . . ?
H23B C23 H23C 109.5 . . ?
C21 C23 H23A 109.5 . . ?
C21 C23 H23B 109.5 . . ?
C21 C23 H23C 109.5 . . ?
C88 O12 Zn3 123.3(3) . . ?
H18A C18 H18B 109.5 . . ?
H18A C18 H18C 109.5 . . ?
H18B C18 H18C 109.5 . . ?
C17 C18 H18A 109.5 . . ?
C17 C18 H18B 109.5 . . ?
C17 C18 H18C 109.5 . . ?
C51 C50 H50 119.2 . . ?
C51 C50 C49 121.7(6) . . ?
C49 C50 H50 119.2 . . ?
Zn1 O7 Gd1 98.56(13) . . ?
C49 O7 Gd1 136.2(3) . . ?
C49 O7 Zn1 124.2(3) . . ?
C29 C28 H28 120.7 . . ?
C27 C28 C29 118.6(6) . . ?
C27 C28 H28 120.7 . . ?
H80A C80 H80B 107.9 . . ?
N7 C80 H80A 109.2 . . ?
N7 C80 H80B 109.2 . . ?
N7 C80 C81 112.2(5) . . ?
C81 C80 H80A 109.2 . . ?
C81 C80 H80B 109.2 . . ?
Zn2 O10 Gd1 99.47(14) . . ?
C73 O10 Gd1 137.2(3) . . ?
C73 O10 Zn2 123.1(3) . . ?
C18 C17 C13 110.0(5) . . ?
C18 C17 C20 107.9(5) . . ?
C19 C17 C18 108.7(5) . . ?
C19 C17 C13 109.7(5) . . ?
C19 C17 C20 109.1(5) . . ?
C20 C17 C13 111.4(5) . . ?
C80 N7 H7 119.0 . . ?
C79 N7 C80 122.0(5) . . ?
C79 N7 H7 119.0 . . ?
H48A C48 H48B 109.5 . . ?
H48A C48 H48C 109.5 . . ?
H48B C48 H48C 109.5 . . ?
C45 C48 H48A 109.5 . . ?
C45 C48 H48B 109.5 . . ?
C45 C48 H48C 109.5 . . ?
C14 C15 C21 122.4(5) . . ?
C14 C15 C16 117.8(5) . . ?
C16 C15 C21 119.8(4) . . ?
C7 O2 Gd1 141.8(4) . . ?
H91A C91 H91B 109.5 . . ?
H91A C91 H91C 109.5 . . ?
H91B C91 H91C 109.5 . . ?
C89 C91 H91A 109.5 . . ?
C89 C91 H91B 109.5 . . ?
C89 C91 H91C 109.5 . . ?
C96 C93 C94 107.1(5) . . ?
C96 C93 C87 111.9(5) . . ?
C95 C93 C96 106.8(5) . . ?
C95 C93 C94 109.8(5) . . ?
C95 C93 C87 110.0(5) . . ?
C87 C93 C94 111.2(5) . . ?
C13 C12 H12 118.4 . . ?
C13 C12 C11 123.2(5) . . ?
C11 C12 H12 118.4 . . ?
H92A C92 H92B 109.5 . . ?
H92A C92 H92C 109.5 . . ?
H92B C92 H92C 109.5 . . ?
C89 C92 H92A 109.5 . . ?
C89 C92 H92B 109.5 . . ?
C89 C92 H92C 109.5 . . ?
Zn1 O1 Gd1 98.77(14) . . ?
C1 O1 Gd1 136.8(3) . . ?
C1 O1 Zn1 124.4(3) . . ?
H46A C46 H46B 109.5 . . ?
H46A C46 H46C 109.5 . . ?
H46B C46 H46C 109.5 . . ?
C45 C46 H46A 109.5 . . ?
C45 C46 H46B 109.5 . . ?
C45 C46 H46C 109.5 . . ?
C31 O5 Gd1 139.9(4) . . ?
C81 N8 Zn3 122.0(4) . . ?
C82 N8 Zn3 119.1(4) . . ?
C82 N8 C81 116.4(5) . . ?
C79 O11 Gd1 132.1(3) . . ?
N9 O13 Zn3 113.5(6) . . ?
C76 C75 H75 119.5 . . ?
C76 C75 C74 121.0(6) . . ?
C74 C75 H75 119.5 . . ?
H70A C70 H70B 109.5 . . ?
H70A C70 H70C 109.5 . . ?
H70B C70 H70C 109.5 . . ?
C69 C70 H70A 109.5 . . ?
C69 C70 H70B 109.5 . . ?
C69 C70 H70C 109.5 . . ?
C64 O9 Zn3 122.0(4) . . ?
C35 C36 H36 118.7 . . ?
C37 C36 H36 118.7 . . ?
C37 C36 C35 122.6(5) . . ?
H90A C90 H90B 109.5 . . ?
H90A C90 H90C 109.5 . . ?
H90B C90 H90C 109.5 . . ?
C89 C90 H90A 109.5 . . ?
C89 C90 H90B 109.5 . . ?
C89 C90 H90C 109.5 . . ?
C17 C19 H19A 109.5 . . ?
C17 C19 H19B 109.5 . . ?
C17 C19 H19C 109.5 . . ?
H19A C19 H19B 109.5 . . ?
H19A C19 H19C 109.5 . . ?
H19B C19 H19C 109.5 . . ?
H57A C57 H57B 108.0 . . ?
N6 C57 H57A 109.3 . . ?
N6 C57 H57B 109.3 . . ?
N6 C57 C56 111.4(5) . . ?
C56 C57 H57A 109.3 . . ?
C56 C57 H57B 109.3 . . ?
Zn2 O4 Gd1 98.86(14) . . ?
C25 O4 Gd1 137.3(3) . . ?
C25 O4 Zn2 123.8(3) . . ?
C33 N4 Zn1 122.1(3) . . ?
C34 N4 Zn1 119.4(4) . . ?
C34 N4 C33 118.5(5) . . ?
C80 C81 H81A 109.1 . . ?
C80 C81 H81B 109.1 . . ?
N8 C81 C80 112.6(4) . . ?
N8 C81 H81A 109.1 . . ?
N8 C81 H81B 109.1 . . ?
H81A C81 H81B 107.8 . . ?
H24A C24 H24B 109.5 . . ?
H24A C24 H24C 109.5 . . ?
H24B C24 H24C 109.5 . . ?
C21 C24 H24A 109.5 . . ?
C21 C24 H24B 109.5 . . ?
C21 C24 H24C 109.5 . . ?
C59 C60 H60 118.9 . . ?
C59 C60 C61 122.2(10) . . ?
C61 C60 H60 118.9 . . ?
C93 C94 H94A 109.5 . . ?
C93 C94 H94B 109.5 . . ?
C93 C94 H94C 109.5 . . ?
H94A C94 H94B 109.5 . . ?
H94A C94 H94C 109.5 . . ?
H94B C94 H94C 109.5 . . ?
C53 C52 H52 120.2 . . ?
C51 C52 H52 120.2 . . ?
C51 C52 C53 119.5(5) . . ?
C75 C76 H76 120.4 . . ?
C75 C76 C77 119.2(6) . . ?
C77 C76 H76 120.4 . . ?
C28 C27 H27 119.7 . . ?
C26 C27 C28 120.6(6) . . ?
C26 C27 H27 119.7 . . ?
C53 C54 C55 118.5(5) . . ?
C49 C54 C53 119.8(5) . . ?
C49 C54 C55 121.7(5) . . ?
H42A C42 H42B 109.5 . . ?
H42A C42 H42C 109.5 . . ?
H42B C42 H42C 109.5 . . ?
C41 C42 H42A 109.5 . . ?
C41 C42 H42B 109.5 . . ?
C41 C42 H42C 109.5 . . ?
C52 C53 C54 120.6(6) . . ?
C52 C53 H53 119.7 . . ?
C54 C53 H53 119.7 . . ?
C5 C4 H4 120.3 . . ?
C5 C4 C3 119.4(6) . . ?
C3 C4 H4 120.3 . . ?
C12 C13 C17 124.2(5) . . ?
C12 C13 C14 116.7(5) . . ?
C14 C13 C17 119.1(5) . . ?
C56 N5 H5 118.8 . . ?
C55 N5 H5 118.8 . . ?
C55 N5 C56 122.4(5) . . ?
H44A C44 H44B 109.5 . . ?
H44A C44 H44C 109.5 . . ?
H44B C44 H44C 109.5 . . ?
C41 C44 H44A 109.5 . . ?
C41 C44 H44B 109.5 . . ?
C41 C44 H44C 109.5 . . ?
C23 C21 C22 110.0(5) . . ?
C15 C21 C23 109.8(5) . . ?
C15 C21 C24 111.6(4) . . ?
C15 C21 C22 111.2(4) . . ?
C24 C21 C23 107.2(5) . . ?
C24 C21 C22 107.0(5) . . ?
C3 C2 H2 119.0 . . ?
C3 C2 C1 122.0(6) . . ?
C1 C2 H2 119.0 . . ?
C48 C45 C39 111.7(5) . . ?
C48 C45 C47 106.7(5) . . ?
C46 C45 C48 107.7(5) . . ?
C46 C45 C39 110.3(5) . . ?
C46 C45 C47 110.0(5) . . ?
C39 C45 C47 110.3(4) . . ?
C29 C30 C31 120.1(5) . . ?
C29 C30 C25 118.5(5) . . ?
C25 C30 C31 121.4(5) . . ?
C15 C14 C13 124.7(5) . . ?
C15 C14 H14 117.6 . . ?
C13 C14 H14 117.6 . . ?
C50 C51 C52 120.5(5) . . ?
C50 C51 H51 119.8 . . ?
C52 C51 H51 119.8 . . ?
C4 C5 H5A 119.2 . . ?
C4 C5 C6 121.5(6) . . ?
C6 C5 H5A 119.2 . . ?
C57 N6 Zn3 123.7(4) . . ?
C58 N6 Zn3 119.7(4) . . ?
C58 N6 C57 114.9(5) . . ?
C27 C26 H26 119.1 . . ?
C27 C26 C25 121.7(6) . . ?
C25 C26 H26 119.1 . . ?
N4 C33 H33A 109.4 . . ?
N4 C33 H33B 109.4 . . ?
N4 C33 C32 111.2(5) . . ?
H33A C33 H33B 108.0 . . ?
C32 C33 H33A 109.4 . . ?
C32 C33 H33B 109.4 . . ?
C40 C39 C45 119.9(5) . . ?
C38 C39 C45 121.8(5) . . ?
C38 C39 C40 118.2(5) . . ?
C42 C41 C44 108.1(6) . . ?
C42 C41 C37 110.1(6) . . ?
C42 C41 C43 112.2(6) . . ?
C37 C41 C44 111.4(5) . . ?
C43 C41 C44 105.6(7) . . ?
C43 C41 C37 109.3(5) . . ?
C77 C78 C79 118.5(5) . . ?
C77 C78 C73 120.3(5) . . ?
C73 C78 C79 121.2(5) . . ?
C70 C69 C72 106.3(7) . . ?
C70 C69 C71 110.4(6) . . ?
C70 C69 C63 110.3(6) . . ?
C72 C69 C63 112.1(7) . . ?
C71 C69 C72 106.2(6) . . ?
C71 C69 C63 111.3(6) . . ?
C36 C35 C34 115.3(5) . . ?
C36 C35 C40 120.6(5) . . ?
C40 C35 C34 124.1(5) . . ?
O3 C16 C15 119.6(4) . . ?
O3 C16 C11 121.4(5) . . ?
C15 C16 C11 119.0(5) . . ?
N4 C34 C35 129.6(5) . . ?
N4 C34 H34 115.2 . . ?
C35 C34 H34 115.2 . . ?
O6 C40 C39 119.3(4) . . ?
O6 C40 C35 123.1(5) . . ?
C39 C40 C35 117.5(5) . . ?
C76 C77 C78 120.8(6) . . ?
C76 C77 H77 119.6 . . ?
C78 C77 H77 119.6 . . ?
C8B N1B H1B 125(6) . . ?
C7 N1B H1B 115(6) . . ?
C7 N1B C8B 119.1(8) . . ?
O7 C49 C50 120.6(5) . . ?
O7 C49 C54 121.5(5) . . ?
C54 C49 C50 117.8(5) . . ?
C45 C47 H47A 109.5 . . ?
C45 C47 H47B 109.5 . . ?
C45 C47 H47C 109.5 . . ?
H47A C47 H47B 109.5 . . ?
H47A C47 H47C 109.5 . . ?
H47B C47 H47C 109.5 . . ?
N6 C58 H58 115.7 . . ?
N6 C58 C59 128.5(7) . . ?
C59 C58 H58 115.7 . . ?
C21 C22 H22A 109.5 . . ?
C21 C22 H22B 109.5 . . ?
C21 C22 H22C 109.5 . . ?
H22A C22 H22B 109.5 . . ?
H22A C22 H22C 109.5 . . ?
H22B C22 H22C 109.5 . . ?
C83 C84 H84 119.5 . . ?
C85 C84 H84 119.5 . . ?
C85 C84 C83 121.0(6) . . ?
C10 N2 Zn2 120.1(4) . . ?
C10 N2 C9 117.7(5) . . ?
C9 N2 Zn2 122.0(4) . . ?
C39 C38 H38 117.6 . . ?
C39 C38 C37 124.7(5) . . ?
C37 C38 H38 117.6 . . ?
C57 C56 H56A 109.1 . . ?
C57 C56 H56B 109.1 . . ?
N5 C56 C57 112.3(5) . . ?
N5 C56 H56A 109.1 . . ?
N5 C56 H56B 109.1 . . ?
H56A C56 H56B 107.9 . . ?
C4 C3 C2 120.2(6) . . ?
C4 C3 H3A 119.9 . . ?
C2 C3 H3A 119.9 . . ?
C12 C11 C16 118.4(5) . . ?
C12 C11 C10 115.9(5) . . ?
C16 C11 C10 125.7(5) . . ?
C91 C89 C92 109.6(5) . . ?
C91 C89 C90 107.5(6) . . ?
C91 C89 C85 112.0(5) . . ?
C92 C89 C90 105.4(6) . . ?
C92 C89 C85 112.8(6) . . ?
C85 C89 C90 109.3(5) . . ?
H10A C100 H10B 109.5 . . ?
H10A C100 H10C 109.5 . . ?
H10B C100 H10C 109.5 . . ?
C99 C100 H10A 109.5 . . ?
C99 C100 H10B 109.5 . . ?
C99 C100 H10C 109.5 . . ?
N1B C8B H8BA 107.6 . . ?
N1B C8B H8BB 107.6 . . ?
H8BA C8B H8BB 107.1 . . ?
C9 C8B N1B 118.8(10) . . ?
C9 C8B H8BA 107.6 . . ?
C9 C8B H8BB 107.6 . . ?
C36 C37 C41 124.2(5) . . ?
C36 C37 C38 116.3(5) . . ?
C38 C37 C41 119.5(5) . . ?
C75 C74 H74 119.0 . . ?
C75 C74 C73 122.0(6) . . ?
C73 C74 H74 119.0 . . ?
C5 C6 C1 120.0(5) . . ?
C5 C6 C7 119.4(5) . . ?
C1 C6 C7 120.6(5) . . ?
N11 C99 C100 178.2(11) . . ?
N3 C32 C33 113.2(5) . . ?
N3 C32 H32A 108.9 . . ?
N3 C32 H32B 108.9 . . ?
C33 C32 H32A 108.9 . . ?
C33 C32 H32B 108.9 . . ?
H32A C32 H32B 107.8 . . ?
C69 C72 H72A 109.5 . . ?
C69 C72 H72B 109.5 . . ?
C69 C72 H72C 109.5 . . ?
H72A C72 H72B 109.5 . . ?
H72A C72 H72C 109.5 . . ?
H72B C72 H72C 109.5 . . ?
C17 C20 H20A 109.5 . . ?
C17 C20 H20B 109.5 . . ?
C17 C20 H20C 109.5 . . ?
H20A C20 H20B 109.5 . . ?
H20A C20 H20C 109.5 . . ?
H20B C20 H20C 109.5 . . ?
C93 C95 H95A 109.5 . . ?
C93 C95 H95B 109.5 . . ?
C93 C95 H95C 109.5 . . ?
H95A C95 H95B 109.5 . . ?
H95A C95 H95C 109.5 . . ?
H95B C95 H95C 109.5 . . ?
N2 C10 C11 128.9(5) . . ?
N2 C10 H10 115.5 . . ?
C11 C10 H10 115.5 . . ?
C60 C59 C58 116.1(7) . . ?
C60 C59 C64 121.6(7) . . ?
C64 C59 C58 122.1(6) . . ?
C86 C87 C93 121.9(5) . . ?
C86 C87 C88 117.3(5) . . ?
C88 C87 C93 120.8(5) . . ?
N3 C31 C30 120.1(5) . . ?
O5 C31 N3 117.0(5) . . ?
O5 C31 C30 122.8(5) . . ?
C69 C71 H71A 109.5 . . ?
C69 C71 H71B 109.5 . . ?
C69 C71 H71C 109.5 . . ?
H71A C71 H71B 109.5 . . ?
H71A C71 H71C 109.5 . . ?
H71B C71 H71C 109.5 . . ?
C84 C83 C88 121.3(5) . . ?
C84 C83 C82 115.0(5) . . ?
C88 C83 C82 123.3(5) . . ?
C61 C62 H62 117.0 . . ?
C63 C62 H62 117.0 . . ?
C63 C62 C61 126.0(9) . . ?
C87 C86 H86 117.3 . . ?
C87 C86 C85 125.4(5) . . ?
C85 C86 H86 117.3 . . ?
O8 C55 C54 121.8(5) . . ?
O8 C55 N5 119.7(5) . . ?
N5 C55 C54 118.4(4) . . ?
O13 N9 O15 121.2(10) . . ?
O13 N9 O14 127.1(9) . . ?
O14 N9 O15 111.7(10) . . ?
O1 C1 C2 119.4(5) . . ?
O1 C1 C6 123.6(5) . . ?
C2 C1 C6 116.9(5) . . ?
N7 C79 C78 118.9(5) . . ?
O11 C79 N7 119.1(5) . . ?
O11 C79 C78 121.9(5) . . ?
C60 C61 C65 121.6(10) . . ?
C62 C61 C60 115.1(9) . . ?
C62 C61 C65 123.2(9) . . ?
C41 C43 H43A 109.5 . . ?
C41 C43 H43B 109.5 . . ?
C41 C43 H43C 109.5 . . ?
H43A C43 H43B 109.5 . . ?
H43A C43 H43C 109.5 . . ?
H43B C43 H43C 109.5 . . ?
C84 C85 C89 119.8(5) . . ?
C84 C85 C86 117.2(5) . . ?
C86 C85 C89 123.0(5) . . ?
O10 C73 C78 122.3(5) . . ?
O10 C73 C74 120.9(5) . . ?
C74 C73 C78 116.8(5) . . ?
O12 C88 C87 121.2(5) . . ?
O12 C88 C83 120.9(5) . . ?
C83 C88 C87 117.8(5) . . ?
O4 C25 C30 123.0(5) . . ?
O4 C25 C26 119.1(5) . . ?
C26 C25 C30 117.9(5) . . ?
N2 C9 H9AA 107.3 . . ?
N2 C9 H9AB 107.3 . . ?
N2 C9 H9BC 108.2 . . ?
N2 C9 H9BD 108.2 . . ?
C8B C9 N2 120.1(10) . . ?
C8B C9 H9AA 107.3 . . ?
C8B C9 H9AB 107.3 . . ?
H9AA C9 H9AB 106.9 . . ?
H9BC C9 H9BD 107.4 . . ?
C8A C9 N2 116.3(8) . . ?
C8A C9 H9BC 108.2 . . ?
C8A C9 H9BD 108.2 . . ?
O2 C7 N1B 109.8(7) . . ?
O2 C7 C6 125.2(5) . . ?
O2 C7 N1A 112.3(6) . . ?
N1B C7 C6 115.3(6) . . ?
N1A C7 C6 115.7(6) . . ?
C62 C63 C69 121.7(7) . . ?
C62 C63 C64 118.7(8) . . ?
C64 C63 C69 119.6(6) . . ?
C7 N1A H1A 120.6 . . ?
C7 N1A C8A 118.7(8) . . ?
C8A N1A H1A 120.6 . . ?
N8 C82 C83 128.0(6) . . ?
N8 C82 H82 116.0 . . ?
C83 C82 H82 116.0 . . ?
O9 C64 C59 121.8(5) . . ?
O9 C64 C63 121.8(6) . . ?
C59 C64 C63 116.3(6) . . ?
C9 C8A N1A 118.2(10) . . ?
C9 C8A H8AA 107.8 . . ?
C9 C8A H8AB 107.8 . . ?
N1A C8A H8AA 107.8 . . ?
N1A C8A H8AB 107.8 . . ?
H8AA C8A H8AB 107.1 . . ?
C67 C65 C61 116.3(10) . . ?
C67 C65 C66 98.2(9) . . ?
C67 C65 C68 121.4(9) . . ?
C61 C65 C66 107.9(8) . . ?
C68 C65 C61 108.7(9) . . ?
C68 C65 C66 101.5(9) . . ?
C65 C66 H66A 109.5 . . ?
C65 C66 H66B 109.5 . . ?
C65 C66 H66C 109.5 . . ?
H66A C66 H66B 109.5 . . ?
H66A C66 H66C 109.5 . . ?
H66B C66 H66C 109.5 . . ?
H98A C98 H98B 109.5 . . ?
H98A C98 H98C 109.5 . . ?
H98B C98 H98C 109.5 . . ?
C97 C98 H98A 109.5 . . ?
C97 C98 H98B 109.5 . . ?
C97 C98 H98C 109.5 . . ?
N10 C97 C98 173(2) . . ?
C65 C68 H68A 109.5 . . ?
C65 C68 H68B 109.5 . . ?
C65 C68 H68C 109.5 . . ?
H68A C68 H68B 109.5 . . ?
H68A C68 H68C 109.5 . . ?
H68B C68 H68C 109.5 . . ?

loop_
_geom_bond_atom_site_label_1
_geom_bond_atom_site_label_2
_geom_bond_distance
_geom_bond_site_symmetry_2
_geom_bond_publ_flag
Gd1 Zn1 3.3259(7) . ?
Gd1 Zn2 3.3326(6) . ?
Gd1 O8 2.314(4) . ?
Gd1 O7 2.419(3) . ?
Gd1 O10 2.376(3) . ?
Gd1 O2 2.310(3) . ?
Gd1 O1 2.399(4) . ?
Gd1 O5 2.312(3) . ?
Gd1 O11 2.314(3) . ?
Gd1 O4 2.402(3) . ?
Zn1 O6 1.905(3) . ?
Zn1 O7 1.951(4) . ?
Zn1 O1 1.967(3) . ?
Zn1 N4 1.989(4) . ?
Zn2 O3 1.907(4) . ?
Zn2 O10 1.978(3) . ?
Zn2 O4 1.969(3) . ?
Zn2 N2 1.988(4) . ?
Zn3 O12 2.031(4) . ?
Zn3 N8 2.078(5) . ?
Zn3 O13 2.104(5) . ?
Zn3 O9 2.047(4) . ?
Zn3 N6 2.073(5) . ?
C67 H67A 0.9600 . ?
C67 H67B 0.9600 . ?
C67 H67C 0.9600 . ?
C67 C65 1.413(12) . ?
C96 H96A 0.9600 . ?
C96 H96B 0.9600 . ?
C96 H96C 0.9600 . ?
C96 C93 1.532(8) . ?
C29 H29 0.9300 . ?
C29 C28 1.381(8) . ?
C29 C30 1.387(7) . ?
N3 H3 0.8600 . ?
N3 C32 1.462(7) . ?
N3 C31 1.328(7) . ?
O6 C40 1.303(6) . ?
O3 C16 1.317(6) . ?
O8 C55 1.250(6) . ?
C23 H23A 0.9600 . ?
C23 H23B 0.9600 . ?
C23 H23C 0.9600 . ?
C23 C21 1.535(7) . ?
O12 C88 1.320(6) . ?
C18 H18A 0.9600 . ?
C18 H18B 0.9600 . ?
C18 H18C 0.9600 . ?
C18 C17 1.533(8) . ?
C50 H50 0.9300 . ?
C50 C51 1.370(8) . ?
C50 C49 1.401(7) . ?
O7 C49 1.341(6) . ?
C28 H28 0.9300 . ?
C28 C27 1.374(8) . ?
C80 H80A 0.9700 . ?
C80 H80B 0.9700 . ?
C80 N7 1.464(6) . ?
C80 C81 1.503(7) . ?
O10 C73 1.320(6) . ?
C17 C19 1.530(8) . ?
C17 C13 1.540(7) . ?
C17 C20 1.538(9) . ?
N7 H7 0.8600 . ?
N7 C79 1.325(6) . ?
C48 H48A 0.9600 . ?
C48 H48B 0.9600 . ?
C48 H48C 0.9600 . ?
C48 C45 1.536(8) . ?
C15 C21 1.533(7) . ?
C15 C14 1.385(7) . ?
C15 C16 1.412(7) . ?
O2 C7 1.224(7) . ?
C91 H91A 0.9600 . ?
C91 H91B 0.9600 . ?
C91 H91C 0.9600 . ?
C91 C89 1.496(8) . ?
C93 C94 1.545(8) . ?
C93 C95 1.529(7) . ?
C93 C87 1.532(8) . ?
C12 H12 0.9300 . ?
C12 C13 1.342(8) . ?
C12 C11 1.423(7) . ?
C92 H92A 0.9600 . ?
C92 H92B 0.9600 . ?
C92 H92C 0.9600 . ?
C92 C89 1.522(9) . ?
O1 C1 1.336(6) . ?
C46 H46A 0.9600 . ?
C46 H46B 0.9600 . ?
C46 H46C 0.9600 . ?
C46 C45 1.528(8) . ?
O5 C31 1.250(6) . ?
N8 C81 1.468(7) . ?
N8 C82 1.287(7) . ?
O11 C79 1.257(6) . ?
O13 N9 1.216(9) . ?
C75 H75 0.9300 . ?
C75 C76 1.363(9) . ?
C75 C74 1.366(8) . ?
C70 H70A 0.9600 . ?
C70 H70B 0.9600 . ?
C70 H70C 0.9600 . ?
C70 C69 1.518(10) . ?
O9 C64 1.309(7) . ?
C36 H36 0.9300 . ?
C36 C35 1.401(7) . ?
C36 C37 1.363(8) . ?
C90 H90A 0.9600 . ?
C90 H90B 0.9600 . ?
C90 H90C 0.9600 . ?
C90 C89 1.548(9) . ?
O15 N9 1.304(9) . ?
C19 H19A 0.9600 . ?
C19 H19B 0.9600 . ?
C19 H19C 0.9600 . ?
C57 H57A 0.9700 . ?
C57 H57B 0.9700 . ?
C57 N6 1.472(7) . ?
C57 C56 1.521(8) . ?
O4 C25 1.349(6) . ?
N4 C33 1.477(7) . ?
N4 C34 1.280(7) . ?
C81 H81A 0.9700 . ?
C81 H81B 0.9700 . ?
C24 H24A 0.9600 . ?
C24 H24B 0.9600 . ?
C24 H24C 0.9600 . ?
C24 C21 1.534(8) . ?
C60 H60 0.9300 . ?
C60 C59 1.387(10) . ?
C60 C61 1.387(12) . ?
C94 H94A 0.9600 . ?
C94 H94B 0.9600 . ?
C94 H94C 0.9600 . ?
C52 H52 0.9300 . ?
C52 C53 1.384(7) . ?
C52 C51 1.375(8) . ?
C76 H76 0.9300 . ?
C76 C77 1.385(8) . ?
C27 H27 0.9300 . ?
C27 C26 1.366(7) . ?
C54 C53 1.402(7) . ?
C54 C49 1.400(7) . ?
C54 C55 1.484(7) . ?
C42 H42A 0.9600 . ?
C42 H42B 0.9600 . ?
C42 H42C 0.9600 . ?
C42 C41 1.502(10) . ?
C53 H53 0.9300 . ?
C4 H4 0.9300 . ?
C4 C5 1.362(8) . ?
C4 C3 1.375(8) . ?
C13 C14 1.396(7) . ?
N5 H5 0.8600 . ?
N5 C56 1.457(6) . ?
N5 C55 1.319(7) . ?
C44 H44A 0.9600 . ?
C44 H44B 0.9600 . ?
C44 H44C 0.9600 . ?
C44 C41 1.556(9) . ?
C21 C22 1.544(7) . ?
C2 H2 0.9300 . ?
C2 C3 1.382(8) . ?
C2 C1 1.395(8) . ?
C45 C39 1.538(7) . ?
C45 C47 1.539(7) . ?
C30 C31 1.479(7) . ?
C30 C25 1.409(7) . ?
C14 H14 0.9300 . ?
C51 H51 0.9300 . ?
C5 H5A 0.9300 . ?
C5 C6 1.394(8) . ?
N6 C58 1.271(7) . ?
C26 H26 0.9300 . ?
C26 C25 1.408(7) . ?
C33 H33A 0.9700 . ?
C33 H33B 0.9700 . ?
C33 C32 1.524(8) . ?
C39 C40 1.425(7) . ?
C39 C38 1.386(7) . ?
C41 C37 1.526(8) . ?
C41 C43 1.514(10) . ?
C78 C77 1.394(8) . ?
C78 C79 1.479(7) . ?
C78 C73 1.407(7) . ?
C69 C72 1.549(9) . ?
C69 C71 1.539(9) . ?
C69 C63 1.551(10) . ?
C35 C34 1.445(7) . ?
C35 C40 1.430(7) . ?
C16 C11 1.428(7) . ?
C34 H34 0.9300 . ?
C77 H77 0.9300 . ?
N1B H1B 1.08(12) . ?
N1B C8B 1.496(15) . ?
N1B C7 1.460(11) . ?
N11 C99 1.118(9) . ?
C47 H47A 0.9600 . ?
C47 H47B 0.9600 . ?
C47 H47C 0.9600 . ?
C58 H58 0.9300 . ?
C58 C59 1.461(8) . ?
C22 H22A 0.9600 . ?
C22 H22B 0.9600 . ?
C22 H22C 0.9600 . ?
C84 H84 0.9300 . ?
C84 C83 1.412(8) . ?
C84 C85 1.374(8) . ?
N2 C10 1.282(7) . ?
N2 C9 1.470(8) . ?
C38 H38 0.9300 . ?
C38 C37 1.408(8) . ?
C56 H56A 0.9700 . ?
C56 H56B 0.9700 . ?
C3 H3A 0.9300 . ?
C11 C10 1.429(8) . ?
C89 C85 1.535(8) . ?
C100 H10A 0.9600 . ?
C100 H10B 0.9600 . ?
C100 H10C 0.9600 . ?
C100 C99 1.439(10) . ?
C8B H8BA 0.9700 . ?
C8B H8BB 0.9700 . ?
C8B C9 1.271(13) . ?
C74 H74 0.9300 . ?
C74 C73 1.403(7) . ?
C6 C1 1.411(7) . ?
C6 C7 1.463(8) . ?
C32 H32A 0.9700 . ?
C32 H32B 0.9700 . ?
C72 H72A 0.9600 . ?
C72 H72B 0.9600 . ?
C72 H72C 0.9600 . ?
C20 H20A 0.9600 . ?
C20 H20B 0.9600 . ?
C20 H20C 0.9600 . ?
C95 H95A 0.9600 . ?
C95 H95B 0.9600 . ?
C95 H95C 0.9600 . ?
C10 H10 0.9300 . ?
C59 C64 1.412(9) . ?
C87 C86 1.387(8) . ?
C87 C88 1.440(7) . ?
O14 N9 1.292(10) . ?
C71 H71A 0.9600 . ?
C71 H71B 0.9600 . ?
C71 H71C 0.9600 . ?
C83 C88 1.416(8) . ?
C83 C82 1.449(8) . ?
C62 H62 0.9300 . ?
C62 C61 1.379(13) . ?
C62 C63 1.366(11) . ?
C86 H86 0.9300 . ?
C86 C85 1.389(8) . ?
C61 C65 1.566(13) . ?
C43 H43A 0.9600 . ?
C43 H43B 0.9600 . ?
C43 H43C 0.9600 . ?
C9 H9AA 0.9700 . ?
C9 H9AB 0.9700 . ?
C9 H9BC 0.9700 . ?
C9 H9BD 0.9700 . ?
C9 C8A 1.323(12) . ?
C7 N1A 1.384(10) . ?
C63 C64 1.432(8) . ?
N1A H1A 0.8600 . ?
N1A C8A 1.478(13) . ?
C82 H82 0.9300 . ?
C8A H8AA 0.9700 . ?
C8A H8AB 0.9700 . ?
C65 C66 1.697(15) . ?
C65 C68 1.513(14) . ?
C66 H66A 0.9600 . ?
C66 H66B 0.9600 . ?
C66 H66C 0.9600 . ?
C98 H98A 0.9600 . ?
C98 H98B 0.9600 . ?
C98 H98C 0.9600 . ?
C98 C97 1.422(17) . ?
N10 C97 1.206(17) . ?
C68 H68A 0.9600 . ?
C68 H68B 0.9600 . ?
C68 H68C 0.9600 . ?

loop_
_geom_torsion_atom_site_label_1
_geom_torsion_atom_site_label_2
_geom_torsion_atom_site_label_3
_geom_torsion_atom_site_label_4
_geom_torsion
_geom_torsion_site_symmetry_1
_geom_torsion_site_symmetry_2
_geom_torsion_site_symmetry_3
_geom_torsion_site_symmetry_4
_geom_torsion_publ_flag
Gd1 O8 C55 C54 -54.4(6) . . . . ?
Gd1 O8 C55 N5 124.4(5) . . . . ?
Gd1 O7 C49 C50 171.8(4) . . . . ?
Gd1 O7 C49 C54 -11.4(7) . . . . ?
Gd1 O10 C73 C78 -7.9(8) . . . . ?
Gd1 O10 C73 C74 173.4(4) . . . . ?
Gd1 O2 C7 N1B 157.3(5) . . . . ?
Gd1 O2 C7 C6 13.1(12) . . . . ?
Gd1 O2 C7 N1A -136.7(6) . . . . ?
Gd1 O1 C1 C2 170.5(4) . . . . ?
Gd1 O1 C1 C6 -11.5(7) . . . . ?
Gd1 O5 C31 N3 -144.8(4) . . . . ?
Gd1 O5 C31 C30 34.1(8) . . . . ?
Gd1 O11 C79 N7 126.1(4) . . . . ?
Gd1 O11 C79 C78 -52.1(7) . . . . ?
Gd1 O4 C25 C30 -3.0(8) . . . . ?
Gd1 O4 C25 C26 175.5(4) . . . . ?
Zn1 O6 C40 C39 -176.3(4) . . . . ?
Zn1 O6 C40 C35 4.1(7) . . . . ?
Zn1 O7 C49 C50 6.4(6) . . . . ?
Zn1 O7 C49 C54 -176.8(4) . . . . ?
Zn1 O1 C1 C2 -10.3(7) . . . . ?
Zn1 O1 C1 C6 167.7(4) . . . . ?
Zn1 N4 C33 C32 -66.9(6) . . . . ?
Zn1 N4 C34 C35 3.4(9) . . . . ?
Zn2 O3 C16 C15 -174.6(3) . . . . ?
Zn2 O3 C16 C11 5.4(7) . . . . ?
Zn2 O10 C73 C78 -180.0(4) . . . . ?
Zn2 O10 C73 C74 1.3(7) . . . . ?
Zn2 O4 C25 C30 173.7(4) . . . . ?
Zn2 O4 C25 C26 -7.9(7) . . . . ?
Zn2 N2 C10 C11 -0.3(9) . . . . ?
Zn2 N2 C9 C8B 64.5(10) . . . . ?
Zn2 N2 C9 C8A -58.1(10) . . . . ?
Zn3 O12 C88 C87 151.9(4) . . . . ?
Zn3 O12 C88 C83 -32.2(7) . . . . ?
Zn3 N8 C81 C80 -79.1(5) . . . . ?
Zn3 N8 C82 C83 19.1(8) . . . . ?
Zn3 O13 N9 O15 158.8(6) . . . . ?
Zn3 O13 N9 O14 -21.3(11) . . . . ?
Zn3 O9 C64 C59 -35.1(8) . . . . ?
Zn3 O9 C64 C63 148.0(5) . . . . ?
Zn3 N6 C58 C59 15.7(10) . . . . ?
C96 C93 C87 C86 5.4(8) . . . . ?
C96 C93 C87 C88 -177.2(5) . . . . ?
C29 C28 C27 C26 0.8(10) . . . . ?
C29 C30 C31 N3 -14.7(8) . . . . ?
C29 C30 C31 O5 166.4(5) . . . . ?
C29 C30 C25 O4 -179.6(5) . . . . ?
C29 C30 C25 C26 2.0(8) . . . . ?
O3 C16 C11 C12 177.2(5) . . . . ?
O3 C16 C11 C10 -4.6(8) . . . . ?
C18 C17 C13 C12 -120.7(6) . . . . ?
C18 C17 C13 C14 60.2(7) . . . . ?
C28 C29 C30 C31 179.2(6) . . . . ?
C28 C29 C30 C25 -1.1(9) . . . . ?
C28 C27 C26 C25 0.1(9) . . . . ?
C80 N7 C79 O11 2.3(7) . . . . ?
C80 N7 C79 C78 -179.4(5) . . . . ?
C17 C13 C14 C15 177.3(5) . . . . ?
N7 C80 C81 N8 67.9(6) . . . . ?
C48 C45 C39 C40 -179.2(5) . . . . ?
C48 C45 C39 C38 -1.8(8) . . . . ?
C15 C16 C11 C12 -2.8(7) . . . . ?
C15 C16 C11 C10 175.4(5) . . . . ?
O2 C7 N1A C8A -14.1(11) . . . . ?
C91 C89 C85 C84 55.4(8) . . . . ?
C91 C89 C85 C86 -126.2(7) . . . . ?
C93 C87 C86 C85 175.2(6) . . . . ?
C93 C87 C88 O12 0.3(8) . . . . ?
C93 C87 C88 C83 -175.7(5) . . . . ?
C12 C13 C14 C15 -1.9(8) . . . . ?
C12 C11 C10 N2 -179.8(6) . . . . ?
C92 C89 C85 C84 179.5(6) . . . . ?
C92 C89 C85 C86 -2.0(9) . . . . ?
C46 C45 C39 C40 61.1(7) . . . . ?
C46 C45 C39 C38 -121.5(6) . . . . ?
C75 C76 C77 C78 -0.3(12) . . . . ?
C75 C74 C73 O10 178.5(6) . . . . ?
C75 C74 C73 C78 -0.3(10) . . . . ?
C70 C69 C63 C62 -113.8(9) . . . . ?
C70 C69 C63 C64 64.1(8) . . . . ?
C36 C35 C34 N4 177.8(6) . . . . ?
C36 C35 C40 O6 178.0(5) . . . . ?
C36 C35 C40 C39 -1.6(8) . . . . ?
C90 C89 C85 C84 -63.6(8) . . . . ?
C90 C89 C85 C86 114.8(7) . . . . ?
C19 C17 C13 C12 119.8(6) . . . . ?
C19 C17 C13 C14 -59.4(7) . . . . ?
C57 N6 C58 C59 -178.4(6) . . . . ?
N4 C33 C32 N3 137.1(5) . . . . ?
C81 C80 N7 C79 -169.5(4) . . . . ?
C81 N8 C82 C83 -178.6(5) . . . . ?
C60 C59 C64 O9 -177.4(8) . . . . ?
C60 C59 C64 C63 -0.4(11) . . . . ?
C60 C61 C65 C67 -168.8(11) . . . . ?
C60 C61 C65 C66 -59.7(14) . . . . ?
C60 C61 C65 C68 49.7(15) . . . . ?
C94 C93 C87 C86 125.1(6) . . . . ?
C94 C93 C87 C88 -57.6(7) . . . . ?
C76 C75 C74 C73 2.1(12) . . . . ?
C27 C26 C25 O4 180.0(5) . . . . ?
C27 C26 C25 C30 -1.5(8) . . . . ?
C42 C41 C37 C36 -113.3(7) . . . . ?
C42 C41 C37 C38 67.9(8) . . . . ?
C53 C52 C51 C50 0.1(9) . . . . ?
C53 C54 C49 C50 -4.5(7) . . . . ?
C53 C54 C49 O7 178.5(4) . . . . ?
C53 C54 C55 O8 -147.0(5) . . . . ?
C53 C54 C55 N5 34.2(7) . . . . ?
C4 C5 C6 C1 0.4(9) . . . . ?
C4 C5 C6 C7 179.9(6) . . . . ?
C13 C12 C11 C16 0.8(8) . . . . ?
C13 C12 C11 C10 -177.6(5) . . . . ?
C44 C41 C37 C36 6.7(10) . . . . ?
C44 C41 C37 C38 -172.1(6) . . . . ?
C21 C15 C14 C13 -179.4(5) . . . . ?
C21 C15 C16 O3 1.7(7) . . . . ?
C21 C15 C16 C11 -178.2(5) . . . . ?
C45 C39 C40 O6 0.5(8) . . . . ?
C45 C39 C40 C35 -179.9(5) . . . . ?
C45 C39 C38 C37 -179.5(5) . . . . ?
C30 C29 C28 C27 -0.3(10) . . . . ?
C14 C15 C21 C23 116.6(6) . . . . ?
C14 C15 C21 C24 -2.1(7) . . . . ?
C14 C15 C21 C22 -121.5(5) . . . . ?
C14 C15 C16 O3 -177.6(5) . . . . ?
C14 C15 C16 C11 2.5(7) . . . . ?
C51 C50 C49 O7 -179.8(5) . . . . ?
C51 C50 C49 C54 3.2(8) . . . . ?
C51 C52 C53 C54 -1.5(9) . . . . ?
C5 C4 C3 C2 -0.5(11) . . . . ?
C5 C6 C1 O1 -178.4(5) . . . . ?
C5 C6 C1 C2 -0.3(8) . . . . ?
C5 C6 C7 O2 178.3(6) . . . . ?
C5 C6 C7 N1B 35.8(9) . . . . ?
C5 C6 C7 N1A -32.8(9) . . . . ?
N6 C57 C56 N5 68.7(6) . . . . ?
N6 C58 C59 C60 -171.9(8) . . . . ?
N6 C58 C59 C64 13.1(12) . . . . ?
C33 N4 C34 C35 -177.4(6) . . . . ?
C39 C38 C37 C36 0.2(9) . . . . ?
C39 C38 C37 C41 179.1(6) . . . . ?
C69 C63 C64 O9 0.2(10) . . . . ?
C69 C63 C64 C59 -176.9(6) . . . . ?
C35 C36 C37 C41 -177.8(6) . . . . ?
C35 C36 C37 C38 1.0(9) . . . . ?
C16 C15 C21 C23 -62.7(6) . . . . ?
C16 C15 C21 C24 178.6(5) . . . . ?
C16 C15 C21 C22 59.2(6) . . . . ?
C16 C15 C14 C13 -0.1(8) . . . . ?
C16 C11 C10 N2 2.0(10) . . . . ?
C34 N4 C33 C32 113.9(6) . . . . ?
C34 C35 C40 O6 -3.6(9) . . . . ?
C34 C35 C40 C39 176.8(5) . . . . ?
C40 C39 C38 C37 -2.1(9) . . . . ?
C40 C35 C34 N4 -0.6(10) . . . . ?
C77 C78 C79 N7 30.9(8) . . . . ?
C77 C78 C79 O11 -150.8(5) . . . . ?
C77 C78 C73 O10 179.5(5) . . . . ?
C77 C78 C73 C74 -1.7(9) . . . . ?
N1B C8B C9 N2 -132.6(10) . . . . ?
C49 C50 C51 C52 -1.0(9) . . . . ?
C49 C54 C53 C52 3.8(8) . . . . ?
C49 C54 C55 O8 32.3(7) . . . . ?
C49 C54 C55 N5 -146.6(5) . . . . ?
C47 C45 C39 C40 -60.6(7) . . . . ?
C47 C45 C39 C38 116.7(6) . . . . ?
C58 C59 C64 O9 -2.7(11) . . . . ?
C58 C59 C64 C63 174.3(6) . . . . ?
C84 C83 C88 O12 -176.9(5) . . . . ?
C84 C83 C88 C87 -0.9(8) . . . . ?
C84 C83 C82 N8 -176.3(5) . . . . ?
N2 C9 C8A N1A 135.5(9) . . . . ?
C38 C39 C40 O6 -176.9(5) . . . . ?
C38 C39 C40 C35 2.7(8) . . . . ?
C56 C57 N6 Zn3 -76.9(6) . . . . ?
C56 C57 N6 C58 117.9(6) . . . . ?
C56 N5 C55 O8 1.6(7) . . . . ?
C56 N5 C55 C54 -179.5(5) . . . . ?
C3 C4 C5 C6 0.0(11) . . . . ?
C3 C2 C1 O1 178.0(5) . . . . ?
C3 C2 C1 C6 -0.2(9) . . . . ?
C11 C12 C13 C17 -177.7(5) . . . . ?
C11 C12 C13 C14 1.5(8) . . . . ?
C8B N1B C7 O2 21.1(11) . . . . ?
C8B N1B C7 C6 169.2(8) . . . . ?
C37 C36 C35 C34 -178.8(6) . . . . ?
C37 C36 C35 C40 -0.3(10) . . . . ?
C74 C75 C76 C77 -1.8(13) . . . . ?
C6 C7 N1A C8A -167.0(7) . . . . ?
C32 N3 C31 O5 4.1(8) . . . . ?
C32 N3 C31 C30 -174.9(5) . . . . ?
C72 C69 C63 C62 4.5(11) . . . . ?
C72 C69 C63 C64 -177.6(6) . . . . ?
C20 C17 C13 C12 -1.1(8) . . . . ?
C20 C17 C13 C14 179.8(5) . . . . ?
C95 C93 C87 C86 -113.1(6) . . . . ?
C95 C93 C87 C88 64.2(7) . . . . ?
C10 N2 C9 C8B -120.2(8) . . . . ?
C10 N2 C9 C8A 117.2(8) . . . . ?
C59 C60 C61 C62 -2.2(17) . . . . ?
C59 C60 C61 C65 174.2(10) . . . . ?
C87 C86 C85 C84 1.5(9) . . . . ?
C87 C86 C85 C89 -176.9(5) . . . . ?
C31 N3 C32 C33 -69.7(7) . . . . ?
C31 C30 C25 O4 0.1(8) . . . . ?
C31 C30 C25 C26 -178.3(5) . . . . ?
C71 C69 C63 C62 123.3(8) . . . . ?
C71 C69 C63 C64 -58.8(9) . . . . ?
C83 C84 C85 C89 178.0(5) . . . . ?
C83 C84 C85 C86 -0.5(9) . . . . ?
C62 C61 C65 C67 7.2(18) . . . . ?
C62 C61 C65 C66 116.4(12) . . . . ?
C62 C61 C65 C68 -134.2(12) . . . . ?
C62 C63 C64 O9 178.2(8) . . . . ?
C62 C63 C64 C59 1.1(11) . . . . ?
C86 C87 C88 O12 177.8(5) . . . . ?
C86 C87 C88 C83 1.8(8) . . . . ?
C55 C54 C53 C52 -176.9(5) . . . . ?
C55 C54 C49 C50 176.2(5) . . . . ?
C55 C54 C49 O7 -0.7(7) . . . . ?
C55 N5 C56 C57 -172.6(5) . . . . ?
C1 C2 C3 C4 0.6(10) . . . . ?
C1 C6 C7 O2 -2.2(10) . . . . ?
C1 C6 C7 N1B -144.7(6) . . . . ?
C1 C6 C7 N1A 146.7(6) . . . . ?
C79 C78 C77 C76 -178.7(6) . . . . ?
C79 C78 C73 O10 0.2(8) . . . . ?
C79 C78 C73 C74 179.0(5) . . . . ?
C61 C60 C59 C58 -174.0(9) . . . . ?
C61 C60 C59 C64 1.0(15) . . . . ?
C61 C62 C63 C69 175.3(10) . . . . ?
C61 C62 C63 C64 -2.7(16) . . . . ?
C43 C41 C37 C36 123.0(7) . . . . ?
C43 C41 C37 C38 -55.8(9) . . . . ?
C85 C84 C83 C88 0.3(9) . . . . ?
C85 C84 C83 C82 -172.8(5) . . . . ?
C73 C78 C77 C76 2.0(10) . . . . ?
C73 C78 C79 N7 -149.9(5) . . . . ?
C73 C78 C79 O11 28.4(8) . . . . ?
C88 C87 C86 C85 -2.2(9) . . . . ?
C88 C83 C82 N8 10.8(10) . . . . ?
C25 C30 C31 N3 165.6(5) . . . . ?
C25 C30 C31 O5 -13.3(8) . . . . ?
C9 N2 C10 C11 -175.6(7) . . . . ?
C7 N1B C8B C9 59.5(14) . . . . ?
C7 C6 C1 O1 2.1(8) . . . . ?
C7 C6 C1 C2 -179.8(6) . . . . ?
C7 N1A C8A C9 -66.5(12) . . . . ?
C63 C62 C61 C60 3.1(18) . . . . ?
C63 C62 C61 C65 -173.2(10) . . . . ?
C82 N8 C81 C80 119.1(5) . . . . ?
C82 C83 C88 O12 -4.4(8) . . . . ?
C82 C83 C88 C87 171.6(5) . . . . ?

loop_
_platon_squeeze_void_nr
_platon_squeeze_void_average_x
_platon_squeeze_void_average_y
_platon_squeeze_void_average_z
_platon_squeeze_void_volume
_platon_squeeze_void_count_electrons
_platon_squeeze_void_content
1 0.000 0.000 0.500 165 38 ' '
2 0.500 0.500 0.999 807 129 ' '
